data_7127203
loop_
_publ_author_name
'Shimoyama, Daisuke'
'Sekiya, Ryo'
'Haino, Takeharu'

_publ_section_title
;
 Absorption of chemicals in amorphous trisresorcinarene.
;
_journal_issue 83
_journal_name_full 'Chemical communications (Cambridge, England)'
_journal_page_first 12582
_journal_page_last 12585
_journal_paper_doi 10.1039/d0cc05066k
_journal_volume 56
_journal_year 2020
_chemical_formula_moiety '(C258 H360 O48), 3.5(C6 H6)'
_chemical_formula_sum 'C279 H381 O48'
_chemical_formula_weight 4502.82
_space_group_IT_number 14
_space_group_name_Hall '-P 2ybc'
_space_group_name_H-M_alt 'P 1 21/c 1'
_symmetry_cell_setting monoclinic
_symmetry_Int_Tables_number 14
_symmetry_space_group_name_Hall '-P 2ybc'
_symmetry_space_group_name_H-M 'P 1 21/c 1'
_atom_sites_solution_hydrogens geom
_audit_creation_date 2020-07-07T19:07:21-00:00
_audit_creation_method 'WinGX routine CIF_UPDATE'
_audit_update_record
;
2020-07-07 deposited with the CCDC.	2020-09-07 downloaded from the CCDC.
;
_cell_angle_alpha 90
_cell_angle_beta 111.398(3)
_cell_angle_gamma 90
_cell_formula_units_Z 4
_cell_length_a 21.609(5)
_cell_length_b 49.509(12)
_cell_length_c 28.125(7)
_cell_measurement_reflns_used 9898
_cell_measurement_temperature 103(2)
_cell_measurement_theta_max 19.55
_cell_measurement_theta_min 2.18
_cell_volume 28015(12)
_computing_cell_refinement 'Bruker SAINT'
_computing_data_collection 'Bruker APEX2'
_computing_structure_refinement 'SHELXL-2018/3 (Sheldrick, 2018)'
_computing_structure_solution 'SHELXT 2014/5 (Sheldrick, 2014)'
_diffrn_ambient_temperature 103(2)
_diffrn_measured_fraction_theta_full 0.993
_diffrn_measured_fraction_theta_max 0.993
_diffrn_measurement_device_type 'Bluker APEX-II CCD'
_diffrn_measurement_method '\w scans'
_diffrn_radiation_monochromator graphite
_diffrn_radiation_source 'sealed tube'
_diffrn_radiation_type MoK\a
_diffrn_radiation_wavelength 0.71073
_diffrn_reflns_av_R_equivalents 0.15
_diffrn_reflns_av_unetI/netI 0.1457
_diffrn_reflns_Laue_measured_fraction_full 0.993
_diffrn_reflns_Laue_measured_fraction_max 0.993
_diffrn_reflns_limit_h_max 25
_diffrn_reflns_limit_h_min -25
_diffrn_reflns_limit_k_max 59
_diffrn_reflns_limit_k_min -58
_diffrn_reflns_limit_l_max 33
_diffrn_reflns_limit_l_min -33
_diffrn_reflns_number 268149
_diffrn_reflns_point_group_measured_fraction_full 0.993
_diffrn_reflns_point_group_measured_fraction_max 0.993
_diffrn_reflns_theta_full 25.157
_diffrn_reflns_theta_max 25.157
_diffrn_reflns_theta_min 1.605
_exptl_absorpt_coefficient_mu 0.071
_exptl_absorpt_correction_type none
_exptl_crystal_colour colorless
_exptl_crystal_density_diffrn 1.068
_exptl_crystal_description block
_exptl_crystal_F_000 9756
_exptl_crystal_size_max 0.15
_exptl_crystal_size_mid 0.1
_exptl_crystal_size_min 0.04
_refine_diff_density_max 1.246
_refine_diff_density_min -0.437
_refine_diff_density_rms 0.093
_refine_ls_extinction_method none
_refine_ls_goodness_of_fit_ref 1.185
_refine_ls_hydrogen_treatment constr
_refine_ls_matrix_type full
_refine_ls_number_parameters 2760
_refine_ls_number_reflns 49871
_refine_ls_number_restraints 0
_refine_ls_restrained_S_all 1.185
_refine_ls_R_factor_all 0.2741
_refine_ls_R_factor_gt 0.1611
_refine_ls_shift/su_max 0
_refine_ls_shift/su_mean 0
_refine_ls_structure_factor_coef Fsqd
_refine_ls_weighting_details 'w=1/[\s^2^(Fo^2^)+(0.2000P)^2^] where P=(Fo^2^+2Fc^2^)/3'
_refine_ls_weighting_scheme calc
_refine_ls_wR_factor_gt 0.3963
_refine_ls_wR_factor_ref 0.446
_reflns_Friedel_coverage 0
_reflns_number_gt 19026
_reflns_number_total 49871
_reflns_threshold_expression 'I > 2\s(I)'
_cod_data_source_file d0cc05066k2.cif
_cod_data_source_block 20200219_haino_0m_a
_cod_depositor_comments 'Adding full bibliography for 7127203.cif.'
_cod_original_sg_symbol_H-M 'P 21/c'
_cod_database_code 7127203

loop_
_symmetry_equiv_pos_as_xyz
'x, y, z'
'-x, y+1/2, -z+1/2'
'-x, -y, -z'
'x, -y-1/2, z-1/2'

loop_
_atom_site_label
_atom_site_type_symbol
_atom_site_fract_x
_atom_site_fract_y
_atom_site_fract_z
_atom_site_U_iso_or_equiv
_atom_site_adp_type
_atom_site_occupancy
_atom_site_site_symmetry_order
_atom_site_calc_flag
_atom_site_refinement_flags_posn
_atom_site_refinement_flags_adp
_atom_site_refinement_flags_occupancy
_atom_site_disorder_assembly
_atom_site_disorder_group
C1 C 0.5316(4) 0.10880(17) 0.3625(3) 0.072(2) Uani 1 1 d . . . . .
C2 C 0.5642(3) 0.10744(15) 0.4157(3) 0.0569(19) Uani 1 1 d . . . . .
C02B C 0.2998(3) 0.37436(12) 0.5230(3) 0.0461(16) Uani 1 1 d . . . . .
C3 C 0.5880(3) 0.13151(14) 0.4411(3) 0.0529(18) Uani 1 1 d . . . . .
H3 H 0.612602 0.130698 0.476756 0.063 Uiso 1 1 calc R U . . .
C4 C 0.5784(3) 0.15599(15) 0.4184(3) 0.062(2) Uani 1 1 d . . . . .
C5 C 0.5474(4) 0.15575(17) 0.3652(3) 0.089(3) Uani 1 1 d . . . . .
C6 C 0.5240(5) 0.13286(19) 0.3366(3) 0.096(3) Uani 1 1 d . . . . .
H6 H 0.50358 0.133636 0.300406 0.115 Uiso 1 1 calc R U . . .
C7 C 0.5983(3) 0.18237(16) 0.4472(3) 0.071(2) Uani 1 1 d . . . . .
H7 H 0.610869 0.195226 0.4248 0.085 Uiso 1 1 calc R U . . .
C8 C 0.5378(4) 0.19453(19) 0.4568(4) 0.097(3) Uani 1 1 d . . . . .
H8A H 0.498756 0.193926 0.424413 0.116 Uiso 1 1 calc R U . . .
H8B H 0.527726 0.183041 0.481823 0.116 Uiso 1 1 calc R U . . .
C9 C 0.5473(5) 0.2231(2) 0.4761(5) 0.136(4) Uani 1 1 d . . . . .
H9A H 0.523198 0.225036 0.499914 0.163 Uiso 1 1 calc R U . . .
H9B H 0.595111 0.225547 0.496561 0.163 Uiso 1 1 calc R U . . .
C10 C 0.5297(9) 0.2424(3) 0.4450(6) 0.235(11) Uani 1 1 d . . . . .
H10A H 0.483544 0.238253 0.422262 0.281 Uiso 1 1 calc R U . . .
H10B H 0.557152 0.240875 0.423617 0.281 Uiso 1 1 calc R U . . .
C11 C 0.5298(8) 0.2729(3) 0.4580(6) 0.184(6) Uani 1 1 d . . . . .
H11A H 0.575681 0.278783 0.478095 0.221 Uiso 1 1 calc R U . . .
H11B H 0.502192 0.275857 0.47897 0.221 Uiso 1 1 calc R U . . .
C12 C 0.4988(19) 0.2914(4) 0.4029(10) 0.40(2) Uani 1 1 d . . . . .
H12A H 0.52222 0.284331 0.381111 0.483 Uiso 1 1 calc R U . . .
H12B H 0.516439 0.309815 0.412943 0.483 Uiso 1 1 calc R U . . .
C13 C 0.4122(6) 0.2966(4) 0.3586(10) 0.311(16) Uani 1 1 d . . . . .
H93A H 0.405263 0.28972 0.323987 0.373 Uiso 1 1 calc R U . . .
H93B H 0.379984 0.287978 0.371347 0.373 Uiso 1 1 calc R U . . .
C14 C 0.4065(6) 0.3333(3) 0.3593(7) 0.174(7) Uani 1 1 d . . . . .
H94A H 0.377276 0.33744 0.378441 0.208 Uiso 1 1 calc R U . . .
H94B H 0.451419 0.339717 0.380846 0.208 Uiso 1 1 calc R U . . .
C16 C 0.3858(5) 0.3502(3) 0.3171(5) 0.145(6) Uani 1 1 d . . . . .
H96A H 0.337074 0.348205 0.299968 0.175 Uiso 1 1 calc R U . . .
H96B H 0.406381 0.343894 0.292938 0.175 Uiso 1 1 calc R U . . .
C17 C 0.4009(3) 0.3793(2) 0.3269(3) 0.088(3) Uani 1 1 d . . . . .
H17 H 0.397554 0.387572 0.293623 0.105 Uiso 1 1 calc R U . . .
C18 C 0.4733(3) 0.38319(16) 0.3638(3) 0.070(2) Uani 1 1 d . . . . .
C19 C 0.5254(4) 0.38284(17) 0.3462(3) 0.071(2) Uani 1 1 d . . . . .
C20 C 0.5904(4) 0.38529(17) 0.3771(3) 0.075(2) Uani 1 1 d . . . . .
H20 H 0.62482 0.385543 0.363615 0.09 Uiso 1 1 calc R U . . .
C21 C 0.6040(3) 0.38737(15) 0.4282(3) 0.061(2) Uani 1 1 d . . . . .
C22 C 0.5563(3) 0.38784(13) 0.4498(3) 0.0537(18) Uani 1 1 d . . . . .
C23 C 0.4908(3) 0.38627(15) 0.4149(3) 0.061(2) Uani 1 1 d . . . . .
H23 H 0.456106 0.387449 0.427979 0.073 Uiso 1 1 calc R U . . .
C24 C 0.5730(3) 0.38773(12) 0.5077(3) 0.0509(18) Uani 1 1 d . . . . .
H24 H 0.610838 0.40061 0.522277 0.061 Uiso 1 1 calc R U . . .
C25 C 0.5985(3) 0.36071(13) 0.5310(3) 0.0595(19) Uani 1 1 d . . . . .
H25A H 0.633843 0.354799 0.518795 0.071 Uiso 1 1 calc R U . . .
H25B H 0.561806 0.347434 0.518634 0.071 Uiso 1 1 calc R U . . .
C26 C 0.6259(3) 0.36025(15) 0.5887(3) 0.069(2) Uani 1 1 d . . . . .
H26A H 0.663546 0.373115 0.600779 0.083 Uiso 1 1 calc R U . . .
H26B H 0.591024 0.367064 0.600656 0.083 Uiso 1 1 calc R U . . .
C27 C 0.6496(4) 0.33351(16) 0.6141(4) 0.095(3) Uani 1 1 d . . . . .
H27A H 0.682753 0.325897 0.601065 0.114 Uiso 1 1 calc R U . . .
H27B H 0.672014 0.336368 0.651327 0.114 Uiso 1 1 calc R U . . .
C28 C 0.5946(4) 0.31377(14) 0.6050(4) 0.085(3) Uani 1 1 d . . . . .
H28A H 0.572753 0.310783 0.56781 0.102 Uiso 1 1 calc R U . . .
H28B H 0.561164 0.321608 0.617473 0.102 Uiso 1 1 calc R U . . .
C29 C 0.6182(4) 0.28557(16) 0.6322(4) 0.088(3) Uani 1 1 d . . . . .
H29A H 0.654837 0.278465 0.622561 0.105 Uiso 1 1 calc R U . . .
H29B H 0.635398 0.288119 0.669649 0.105 Uiso 1 1 calc R U . . .
C30 C 0.5633(4) 0.26576(15) 0.6176(3) 0.079(2) Uani 1 1 d . . . . .
H30A H 0.545642 0.263671 0.580044 0.095 Uiso 1 1 calc R U . . .
H30B H 0.526965 0.272979 0.627554 0.095 Uiso 1 1 calc R U . . .
C31 C 0.5833(4) 0.23784(15) 0.6422(3) 0.077(2) Uani 1 1 d . . . . .
H31A H 0.54372 0.225949 0.630796 0.092 Uiso 1 1 calc R U . . .
H31B H 0.597961 0.239734 0.679698 0.092 Uiso 1 1 calc R U . . .
C32 C 0.6396(4) 0.22409(14) 0.6290(3) 0.067(2) Uani 1 1 d . . . . .
H32A H 0.630069 0.225973 0.591961 0.08 Uiso 1 1 calc R U . . .
H32B H 0.682181 0.233339 0.6476 0.08 Uiso 1 1 calc R U . . .
C33 C 0.6461(3) 0.19459(14) 0.6430(3) 0.062(2) Uani 1 1 d . . . . .
H33A H 0.606933 0.184898 0.619241 0.074 Uiso 1 1 calc R U . . .
H33B H 0.645276 0.192661 0.677796 0.074 Uiso 1 1 calc R U . . .
C34 C 0.7088(3) 0.18098(14) 0.6417(2) 0.0518(17) Uani 1 1 d . . . . .
H34 H 0.747267 0.192441 0.662511 0.062 Uiso 1 1 calc R U . . .
C35 C 0.7170(3) 0.15367(13) 0.6687(3) 0.0465(16) Uani 1 1 d . . . . .
C36 C 0.6999(3) 0.12946(13) 0.6422(3) 0.0447(16) Uani 1 1 d . . . . .
H36 H 0.685444 0.129879 0.605953 0.054 Uiso 1 1 calc R U . . .
C37 C 0.7030(3) 0.10478(12) 0.6659(2) 0.0417(15) Uani 1 1 d . . . . .
C38 C 0.7266(3) 0.10506(13) 0.7202(3) 0.0452(16) Uani 1 1 d . . . . .
C39 C 0.7453(3) 0.12796(16) 0.7478(3) 0.0588(19) Uani 1 1 d . . . . .
H39 H 0.76198 0.127258 0.784074 0.071 Uiso 1 1 calc R U . . .
C40 C 0.7399(3) 0.15220(14) 0.7232(3) 0.0535(18) Uani 1 1 d . . . . .
C41 C 0.7122(3) 0.17868(12) 0.5899(2) 0.0486(17) Uani 1 1 d . . . . .
C42 C 0.7729(3) 0.17538(13) 0.5837(2) 0.0448(16) Uani 1 1 d . . . . .
C43 C 0.7781(4) 0.17301(15) 0.5373(3) 0.068(2) Uani 1 1 d . . . . .
H43 H 0.820293 0.170002 0.534944 0.081 Uiso 1 1 calc R U . . .
C44 C 0.7224(4) 0.17496(16) 0.4939(3) 0.070(2) Uani 1 1 d . . . . .
C45 C 0.6589(3) 0.17894(13) 0.4965(3) 0.0553(18) Uani 1 1 d . . . . .
C46 C 0.6565(3) 0.18031(13) 0.5440(3) 0.0535(18) Uani 1 1 d . . . . .
H46 H 0.614127 0.182546 0.546507 0.064 Uiso 1 1 calc R U . . .
C47 C 0.6787(3) 0.07887(13) 0.6381(2) 0.0469(16) Uani 1 1 d . . . . .
H47 H 0.708948 0.064353 0.65851 0.056 Uiso 1 1 calc R U . . .
C48 C 0.6821(3) 0.07790(12) 0.5853(2) 0.0472(16) Uani 1 1 d . . . . .
C49 C 0.7425(3) 0.07138(12) 0.5802(2) 0.0455(16) Uani 1 1 d . . . . .
C50 C 0.7488(3) 0.06917(13) 0.5344(3) 0.0530(17) Uani 1 1 d . . . . .
H50 H 0.790978 0.06507 0.53285 0.064 Uiso 1 1 calc R U . . .
C51 C 0.6955(4) 0.07275(13) 0.4904(2) 0.0494(17) Uani 1 1 d . . . . .
C52 C 0.6323(3) 0.07855(13) 0.4916(3) 0.0547(18) Uani 1 1 d . . . . .
C53 C 0.6284(3) 0.08159(11) 0.5394(2) 0.0471(16) Uani 1 1 d . . . . .
H53 H 0.586677 0.086478 0.541081 0.057 Uiso 1 1 calc R U . . .
C54 C 0.5719(3) 0.08002(15) 0.4420(2) 0.0597(19) Uani 1 1 d . . . . .
H54 H 0.579858 0.066602 0.418267 0.072 Uiso 1 1 calc R U . . .
C55 C 0.5071(4) 0.0713(2) 0.4488(3) 0.109(4) Uani 1 1 d . . . . .
H55A H 0.501249 0.081872 0.476707 0.131 Uiso 1 1 calc R U . . .
H55B H 0.468755 0.075068 0.416958 0.131 Uiso 1 1 calc R U . . .
C56 C 0.5091(8) 0.0410(3) 0.4613(5) 0.225(10) Uani 1 1 d . . . . .
H56A H 0.514588 0.031524 0.432068 0.27 Uiso 1 1 calc R U . . .
H56B H 0.550901 0.038114 0.490863 0.27 Uiso 1 1 calc R U . . .
C57 C 0.4597(9) 0.0269(4) 0.4723(7) 0.208(7) Uiso 1 1 d . . . . .
H57A H 0.456302 0.03405 0.504044 0.25 Uiso 1 1 calc R U . . .
H57B H 0.472184 0.007552 0.477828 0.25 Uiso 1 1 calc R U . . .
C58 C 0.3957(5) 0.0293(4) 0.4307(6) 0.226(10) Uani 1 1 d . . . . .
H58A H 0.399699 0.022712 0.398723 0.272 Uiso 1 1 calc R U . . .
H58B H 0.382834 0.04863 0.425838 0.272 Uiso 1 1 calc R U . . .
C59 C 0.3423(10) 0.0136(3) 0.4410(6) 0.185(7) Uani 1 1 d . . . . .
H59A H 0.335771 0.021439 0.471223 0.222 Uiso 1 1 calc R U . . .
H59B H 0.357803 -0.00526 0.449624 0.222 Uiso 1 1 calc R U . . .
C60 C 0.2761(7) 0.0132(3) 0.3968(8) 0.187(7) Uani 1 1 d . . . . .
H60A H 0.279107 -0.000386 0.371841 0.225 Uiso 1 1 calc R U . . .
H60B H 0.242109 0.006607 0.409988 0.225 Uiso 1 1 calc R U . . .
C61 C 0.2532(7) 0.0365(4) 0.3710(8) 0.238(10) Uani 1 1 d . . . . .
H61A H 0.271487 0.038008 0.343585 0.286 Uiso 1 1 calc R U . . .
H61B H 0.271487 0.051725 0.394864 0.286 Uiso 1 1 calc R U . . .
C62 C 0.1727(4) 0.04036(19) 0.3453(3) 0.092(3) Uani 1 1 d . . . . .
H62A H 0.152897 0.025239 0.321538 0.111 Uiso 1 1 calc R U . . .
H62B H 0.15333 0.040255 0.372204 0.111 Uiso 1 1 calc R U . . .
C63 C 0.1572(3) 0.06645(18) 0.3170(3) 0.072(2) Uani 1 1 d . . . . .
H63A H 0.167519 0.064511 0.285608 0.086 Uiso 1 1 calc R U . . .
H63B H 0.187379 0.080438 0.338387 0.086 Uiso 1 1 calc R U . . .
C64 C 0.0851(3) 0.07680(13) 0.3015(2) 0.0515(17) Uani 1 1 d . . . . .
H64 H 0.055496 0.061846 0.282117 0.062 Uiso 1 1 calc R U . . .
C65 C 0.0722(3) 0.10063(14) 0.2655(2) 0.0428(16) Uani 1 1 d . . . . .
C66 C 0.0753(3) 0.12771(15) 0.2797(2) 0.0465(17) Uani 1 1 d . . . . .
H66 H 0.084477 0.131309 0.314821 0.056 Uiso 1 1 calc R U . . .
C67 C 0.0665(3) 0.14931(14) 0.2488(2) 0.0449(16) Uani 1 1 d . . . . .
C68 C 0.0507(3) 0.14340(16) 0.1972(3) 0.0612(19) Uani 1 1 d . . . . .
C69 C 0.0481(4) 0.11713(17) 0.1812(3) 0.065(2) Uani 1 1 d . . . . .
H69 H 0.038111 0.11337 0.146041 0.078 Uiso 1 1 calc R U . . .
C70 C 0.0596(3) 0.09653(15) 0.2148(3) 0.0499(17) Uani 1 1 d . . . . .
C71 C 0.0744(3) 0.17843(14) 0.2665(2) 0.0507(17) Uani 1 1 d . . . . .
H71 H 0.038433 0.188973 0.240361 0.061 Uiso 1 1 calc R U . . .
C72 C 0.1404(3) 0.18962(14) 0.2671(3) 0.0540(18) Uani 1 1 d . . . . .
H72A H 0.176957 0.180324 0.294367 0.065 Uiso 1 1 calc R U . . .
H72B H 0.144806 0.185234 0.234157 0.065 Uiso 1 1 calc R U . . .
C73 C 0.1491(3) 0.21994(14) 0.2758(3) 0.061(2) Uani 1 1 d . . . . .
H73A H 0.154415 0.224101 0.311498 0.073 Uiso 1 1 calc R U . . .
H73B H 0.108664 0.229287 0.253003 0.073 Uiso 1 1 calc R U . . .
C74 C 0.2100(4) 0.23068(15) 0.2654(4) 0.083(3) Uani 1 1 d . . . . .
H74A H 0.248264 0.218633 0.282529 0.099 Uiso 1 1 calc R U . . .
H74B H 0.200405 0.229752 0.228242 0.099 Uiso 1 1 calc R U . . .
C75 C 0.2301(4) 0.25975(16) 0.2835(4) 0.088(3) Uani 1 1 d . . . . .
H75A H 0.24684 0.260131 0.3213 0.106 Uiso 1 1 calc R U . . .
H75B H 0.267043 0.265322 0.272764 0.106 Uiso 1 1 calc R U . . .
C76 C 0.1753(4) 0.27955(15) 0.2636(4) 0.086(3) Uani 1 1 d . . . . .
H76A H 0.137773 0.273731 0.273348 0.103 Uiso 1 1 calc R U . . .
H76B H 0.159651 0.279728 0.225829 0.103 Uiso 1 1 calc R U . . .
C77 C 0.1963(4) 0.30872(15) 0.2839(4) 0.093(3) Uani 1 1 d . . . . .
H77A H 0.219677 0.30793 0.321411 0.111 Uiso 1 1 calc R U . . .
H77B H 0.228023 0.315717 0.268927 0.111 Uiso 1 1 calc R U . . .
C78 C 0.1401(3) 0.32786(17) 0.2722(3) 0.082(3) Uani 1 1 d . . . . .
H78A H 0.105531 0.319717 0.283087 0.099 Uiso 1 1 calc R U . . .
H78B H 0.120412 0.33051 0.234783 0.099 Uiso 1 1 calc R U . . .
C79 C 0.1587(3) 0.35506(14) 0.2975(3) 0.064(2) Uani 1 1 d . . . . .
H79A H 0.194912 0.362702 0.287922 0.077 Uiso 1 1 calc R U . . .
H79B H 0.119918 0.367222 0.28362 0.077 Uiso 1 1 calc R U . . .
C80 C 0.1807(3) 0.35509(13) 0.3541(3) 0.0558(19) Uani 1 1 d . . . . .
H80A H 0.21955 0.342896 0.367793 0.067 Uiso 1 1 calc R U . . .
H80B H 0.144594 0.347256 0.363493 0.067 Uiso 1 1 calc R U . . .
C81 C 0.1997(3) 0.38224(12) 0.3810(3) 0.0453(16) Uani 1 1 d . . . . .
H81 H 0.159191 0.39392 0.368278 0.054 Uiso 1 1 calc R U . . .
C82 C 0.2544(3) 0.39691(13) 0.3684(2) 0.0410(15) Uani 1 1 d . . . . .
C83 C 0.3036(3) 0.38241(13) 0.3583(2) 0.0500(17) Uani 1 1 d . . . . .
H83 H 0.303373 0.3633 0.361308 0.06 Uiso 1 1 calc R U . . .
C84 C 0.3528(3) 0.39393(17) 0.3443(3) 0.0580(19) Uani 1 1 d . . . . .
C85 C 0.3525(3) 0.4223(2) 0.3426(3) 0.066(2) Uani 1 1 d . . . . .
C86 C 0.3059(3) 0.43797(14) 0.3531(3) 0.0550(18) Uani 1 1 d . . . . .
H86 H 0.306993 0.457131 0.351829 0.066 Uiso 1 1 calc R U . . .
C87 C 0.2569(3) 0.42430(12) 0.3657(2) 0.0407(15) Uani 1 1 d . . . . .
C88 C 0.2180(3) 0.37966(12) 0.4366(3) 0.0464(17) Uani 1 1 d . . . . .
C89 C 0.1694(3) 0.37498(11) 0.4578(2) 0.0434(16) Uani 1 1 d . . . . .
C90 C 0.1842(3) 0.37067(14) 0.5090(3) 0.0611(19) Uani 1 1 d . . . . .
H90 H 0.14962 0.368117 0.521901 0.073 Uiso 1 1 calc R U . . .
C91 C 0.2498(3) 0.37011(13) 0.5414(3) 0.0524(18) Uani 1 1 d . . . . .
C93 C 0.2831(3) 0.37868(12) 0.4722(2) 0.0461(16) Uani 1 1 d . . . . .
H93 H 0.31818 0.381235 0.459881 0.055 Uiso 1 1 calc R U . . .
C94 C 0.3735(3) 0.37106(15) 0.5601(3) 0.065(2) Uani 1 1 d . . . . .
H94 H 0.375722 0.376912 0.594681 0.078 Uiso 1 1 calc R U . . .
C95 C 0.4196(3) 0.38971(14) 0.5447(2) 0.0485(17) Uani 1 1 d . . . . .
C96 C 0.4130(3) 0.41765(16) 0.5493(3) 0.0555(19) Uani 1 1 d . . . . .
C97 C 0.4557(3) 0.43554(13) 0.5403(3) 0.0530(18) Uani 1 1 d . . . . .
H97 H 0.450137 0.454425 0.543139 0.064 Uiso 1 1 calc R U . . .
C98 C 0.5071(3) 0.42574(12) 0.5271(3) 0.0494(17) Uani 1 1 d . . . . .
C99 C 0.5167(3) 0.39877(14) 0.5227(2) 0.0443(16) Uani 1 1 d . . . . .
C100 C 0.4713(3) 0.38100(13) 0.5314(2) 0.0431(15) Uani 1 1 d . . . . .
H100 H 0.47668 0.362144 0.527974 0.052 Uiso 1 1 calc R U . . .
C101 C 0.3940(4) 0.34164(18) 0.5642(4) 0.094(3) Uani 1 1 d . . . . .
H10C H 0.443243 0.341233 0.578361 0.112 Uiso 1 1 calc R U . . .
H10D H 0.379034 0.333294 0.590138 0.112 Uiso 1 1 calc R U . . .
C102 C 0.3740(5) 0.3251(2) 0.5227(8) 0.236(11) Uani 1 1 d . . . . .
H10E H 0.400039 0.328802 0.500917 0.283 Uiso 1 1 calc R U . . .
H10F H 0.326399 0.328188 0.502259 0.283 Uiso 1 1 calc R U . . .
C103 C 0.3857(5) 0.2928(2) 0.5434(9) 0.271(13) Uani 1 1 d . . . . .
H10G H 0.432953 0.289405 0.564524 0.325 Uiso 1 1 calc R U . . .
H10H H 0.357954 0.288383 0.563609 0.325 Uiso 1 1 calc R U . . .
C104 C 0.3639(5) 0.27593(19) 0.4929(7) 0.189(8) Uani 1 1 d . . . . .
H10I H 0.31674 0.2798 0.472107 0.227 Uiso 1 1 calc R U . . .
H10J H 0.391167 0.2811 0.472679 0.227 Uiso 1 1 calc R U . . .
C105 C 0.3725(5) 0.2455(2) 0.5056(6) 0.183(7) Uani 1 1 d . . . . .
H10K H 0.418695 0.242339 0.529401 0.219 Uiso 1 1 calc R U . . .
H10L H 0.342519 0.240441 0.523592 0.219 Uiso 1 1 calc R U . . .
C106 C 0.3592(8) 0.2275(3) 0.4616(6) 0.211(9) Uani 1 1 d . . . . .
H10M H 0.396161 0.229647 0.449024 0.253 Uiso 1 1 calc R U . . .
H10N H 0.361263 0.208704 0.474163 0.253 Uiso 1 1 calc R U . . .
C107 C 0.2988(8) 0.2303(3) 0.4190(6) 0.188(6) Uani 1 1 d . . . . .
H10O H 0.298981 0.217548 0.391932 0.225 Uiso 1 1 calc R U . . .
H10P H 0.296098 0.248837 0.4052 0.225 Uiso 1 1 calc R U . . .
C108 C 0.2374(7) 0.2249(3) 0.4325(4) 0.153(5) Uani 1 1 d . . . . .
H10Q H 0.197607 0.227135 0.401039 0.183 Uiso 1 1 calc R U . . .
H10R H 0.23545 0.239019 0.456834 0.183 Uiso 1 1 calc R U . . .
C109 C 0.2328(5) 0.1973(2) 0.4556(4) 0.124(4) Uani 1 1 d . . . . .
H10S H 0.240408 0.182956 0.433961 0.149 Uiso 1 1 calc R U . . .
H10T H 0.268183 0.195969 0.489896 0.149 Uiso 1 1 calc R U . . .
C110 C 0.1675(5) 0.19297(18) 0.4603(3) 0.088(3) Uani 1 1 d . . . . .
H110 H 0.157367 0.209753 0.475858 0.106 Uiso 1 1 calc R U . . .
C111 C 0.1118(5) 0.18943(15) 0.4096(3) 0.074(2) Uani 1 1 d . . . . .
C112 C 0.1168(3) 0.18416(12) 0.3637(2) 0.0515(17) Uani 1 1 d . . . . .
H112 H 0.160301 0.181288 0.363842 0.062 Uiso 1 1 calc R U . . .
C113 C 0.0657(3) 0.18253(12) 0.3170(2) 0.0467(16) Uani 1 1 d . . . . .
C114 C 0.0031(4) 0.18656(13) 0.3184(3) 0.0571(19) Uani 1 1 d . . . . .
C115 C -0.0089(4) 0.19135(15) 0.3603(4) 0.077(2) Uani 1 1 d . . . . .
H115 H -0.053341 0.193538 0.358689 0.093 Uiso 1 1 calc R U . . .
C116 C 0.0438(6) 0.19318(14) 0.4069(4) 0.078(2) Uani 1 1 d . . . . .
C117 C 0.1696(4) 0.16961(16) 0.4972(3) 0.076(2) Uani 1 1 d . . . . .
C118 C 0.1534(3) 0.14272(16) 0.4800(3) 0.064(2) Uani 1 1 d . . . . .
H118 H 0.139896 0.139186 0.444421 0.077 Uiso 1 1 calc R U . . .
C119 C 0.1563(3) 0.12131(14) 0.5125(3) 0.0535(18) Uani 1 1 d . . . . .
C120 C 0.1699(4) 0.12706(17) 0.5627(3) 0.070(2) Uani 1 1 d . . . . .
C121 C 0.1868(5) 0.15316(19) 0.5819(3) 0.091(3) Uani 1 1 d . . . . .
H121 H 0.197944 0.156766 0.617199 0.109 Uiso 1 1 calc R U . . .
C122 C 0.1869(5) 0.17411(18) 0.5477(3) 0.092(3) Uani 1 1 d . . . . .
C123 C 0.1433(3) 0.09270(14) 0.4929(2) 0.0545(18) Uani 1 1 d . . . . .
H123 H 0.124402 0.08267 0.515395 0.065 Uiso 1 1 calc R U . . .
C124 C 0.0930(3) 0.09057(13) 0.4380(2) 0.0445(16) Uani 1 1 d . . . . .
C125 C 0.0240(3) 0.09263(12) 0.4277(3) 0.0493(17) Uani 1 1 d . . . . .
C126 C -0.0208(3) 0.08952(14) 0.3812(3) 0.0595(19) Uani 1 1 d . . . . .
H126 H -0.066687 0.090996 0.375971 0.071 Uiso 1 1 calc R U . . .
C127 C -0.0024(3) 0.08426(13) 0.3410(3) 0.0526(17) Uani 1 1 d . . . . .
C128 C 0.0659(3) 0.08287(12) 0.3468(2) 0.0472(16) Uani 1 1 d . . . . .
C129 C 0.1096(3) 0.08642(13) 0.3967(2) 0.0470(16) Uani 1 1 d . . . . .
H129 H 0.155692 0.085873 0.402394 0.056 Uiso 1 1 calc R U . . .
C130 C 0.2094(3) 0.07884(17) 0.4978(3) 0.071(2) Uani 1 1 d . . . . .
H13A H 0.199473 0.061733 0.478208 0.085 Uiso 1 1 calc R U . . .
H13B H 0.234002 0.090668 0.482437 0.085 Uiso 1 1 calc R U . . .
C131 C 0.2524(4) 0.0729(2) 0.5516(3) 0.102(3) Uani 1 1 d . . . . .
H13C H 0.225321 0.064092 0.568962 0.123 Uiso 1 1 calc R U . . .
H13D H 0.269558 0.090093 0.569501 0.123 Uiso 1 1 calc R U . . .
C132 C 0.3131(4) 0.0539(2) 0.5556(4) 0.120(4) Uani 1 1 d . . . . .
H13E H 0.297379 0.036403 0.538499 0.144 Uiso 1 1 calc R U . . .
H13F H 0.342264 0.062601 0.539878 0.144 Uiso 1 1 calc R U . . .
C133 C 0.3506(5) 0.0500(2) 0.6146(4) 0.119(4) Uani 1 1 d . . . . .
H13G H 0.363237 0.067824 0.63134 0.142 Uiso 1 1 calc R U . . .
H13H H 0.321074 0.040894 0.629465 0.142 Uiso 1 1 calc R U . . .
C134 C 0.4104(5) 0.0336(2) 0.6232(4) 0.104(3) Uani 1 1 d . . . . .
H13I H 0.397998 0.017903 0.599774 0.125 Uiso 1 1 calc R U . . .
H13J H 0.425812 0.026486 0.65854 0.125 Uiso 1 1 calc R U . . .
C135 C 0.4691(4) 0.0485(2) 0.6155(4) 0.099(3) Uani 1 1 d . . . . .
H13K H 0.457182 0.052409 0.57874 0.118 Uiso 1 1 calc R U . . .
H13L H 0.476529 0.0659 0.633976 0.118 Uiso 1 1 calc R U . . .
C136 C 0.5293(4) 0.03306(19) 0.6334(3) 0.084(3) Uani 1 1 d . . . . .
H13M H 0.518834 0.01438 0.620343 0.101 Uiso 1 1 calc R U . . .
H13N H 0.545044 0.032179 0.671078 0.101 Uiso 1 1 calc R U . . .
C137 C 0.5861(4) 0.04333(15) 0.6187(3) 0.067(2) Uani 1 1 d . . . . .
H13O H 0.571962 0.042975 0.580985 0.08 Uiso 1 1 calc R U . . .
H13P H 0.624286 0.030875 0.632723 0.08 Uiso 1 1 calc R U . . .
C138 C 0.6093(3) 0.07227(14) 0.6377(2) 0.0546(18) Uani 1 1 d . . . . .
H13Q H 0.577087 0.085389 0.615405 0.066 Uiso 1 1 calc R U . . .
H13R H 0.609287 0.07439 0.672684 0.066 Uiso 1 1 calc R U . . .
C139 C 0.4899(8) 0.1909(3) 0.3094(6) 0.168(7) Uani 1 1 d . . . . .
C140 C 0.4891(7) 0.2164(2) 0.2816(4) 0.128(4) Uani 1 1 d . . . . .
C141 C 0.5510(7) 0.2335(2) 0.3072(5) 0.160(6) Uani 1 1 d . . . . .
H14A H 0.548032 0.250091 0.28745 0.239 Uiso 1 1 calc R U . . .
H14B H 0.554407 0.238147 0.341915 0.239 Uiso 1 1 calc R U . . .
H14C H 0.590479 0.223265 0.308604 0.239 Uiso 1 1 calc R U . . .
C142 C 0.4289(8) 0.2337(2) 0.2779(5) 0.181(6) Uani 1 1 d . . . . .
H14D H 0.429653 0.250433 0.259391 0.271 Uiso 1 1 calc R U . . .
H14E H 0.388055 0.223706 0.259504 0.271 Uiso 1 1 calc R U . . .
H14F H 0.430563 0.238133 0.312262 0.271 Uiso 1 1 calc R U . . .
C143 C 0.4853(8) 0.2071(3) 0.2282(5) 0.189(6) Uani 1 1 d . . . . .
H14G H 0.484522 0.223005 0.207155 0.284 Uiso 1 1 calc R U . . .
H14H H 0.524224 0.196036 0.231599 0.284 Uiso 1 1 calc R U . . .
H14I H 0.444778 0.196518 0.211997 0.284 Uiso 1 1 calc R U . . .
C144 C 0.4413(7) 0.0814(2) 0.3120(4) 0.103(3) Uani 1 1 d . . . . .
C145 C 0.4268(5) 0.05591(18) 0.2797(3) 0.089(3) Uani 1 1 d . . . . .
C146 C 0.3503(6) 0.0525(2) 0.2582(4) 0.133(4) Uani 1 1 d . . . . .
H14J H 0.329515 0.069097 0.240641 0.199 Uiso 1 1 calc R U . . .
H14K H 0.338111 0.03737 0.234069 0.199 Uiso 1 1 calc R U . . .
H14L H 0.334942 0.048839 0.286331 0.199 Uiso 1 1 calc R U . . .
C147 C 0.4477(5) 0.0607(2) 0.2363(4) 0.110(3) Uani 1 1 d . . . . .
H14M H 0.424678 0.076562 0.217288 0.165 Uiso 1 1 calc R U . . .
H14N H 0.495846 0.063738 0.248907 0.165 Uiso 1 1 calc R U . . .
H14O H 0.436721 0.044849 0.213806 0.165 Uiso 1 1 calc R U . . .
C148 C 0.4621(8) 0.0323(2) 0.3065(5) 0.197(8) Uani 1 1 d . . . . .
H14P H 0.44926 0.02852 0.33581 0.295 Uiso 1 1 calc R U . . .
H14Q H 0.450987 0.016736 0.283324 0.295 Uiso 1 1 calc R U . . .
H14R H 0.510111 0.035625 0.318424 0.295 Uiso 1 1 calc R U . . .
C149 C 0.7002(4) 0.04757(18) 0.4214(3) 0.073(2) Uani 1 1 d . . . . .
C150 C 0.7144(4) 0.04972(18) 0.3713(3) 0.079(2) Uani 1 1 d . . . . .
C151 C 0.6645(6) 0.0678(3) 0.3362(3) 0.133(4) Uani 1 1 d . . . . .
H15A H 0.620047 0.060167 0.328499 0.2 Uiso 1 1 calc R U . . .
H15B H 0.667031 0.085546 0.352263 0.2 Uiso 1 1 calc R U . . .
H15C H 0.673181 0.06974 0.304547 0.2 Uiso 1 1 calc R U . . .
C152 C 0.7104(5) 0.0211(2) 0.3488(3) 0.118(4) Uani 1 1 d . . . . .
H15D H 0.744175 0.009553 0.373006 0.177 Uiso 1 1 calc R U . . .
H15E H 0.666187 0.013468 0.342327 0.177 Uiso 1 1 calc R U . . .
H15F H 0.718251 0.022004 0.316613 0.177 Uiso 1 1 calc R U . . .
C153 C 0.7835(5) 0.0614(2) 0.3835(4) 0.126(4) Uani 1 1 d . . . . .
H15G H 0.816513 0.049249 0.406894 0.188 Uiso 1 1 calc R U . . .
H15H H 0.792363 0.063323 0.351901 0.188 Uiso 1 1 calc R U . . .
H15I H 0.786213 0.079128 0.399616 0.188 Uiso 1 1 calc R U . . .
C154 C 0.8506(3) 0.08210(15) 0.6435(3) 0.0471(16) Uani 1 1 d . . . . .
C155 C 0.9028(3) 0.07043(16) 0.6902(2) 0.0601(19) Uani 1 1 d . . . . .
C156 C 0.9089(7) 0.0398(2) 0.6829(5) 0.192(7) Uani 1 1 d . . . . .
H15J H 0.865492 0.031186 0.675583 0.288 Uiso 1 1 calc R U . . .
H15K H 0.92375 0.036659 0.65439 0.288 Uiso 1 1 calc R U . . .
H15L H 0.941202 0.032023 0.714193 0.288 Uiso 1 1 calc R U . . .
C157 C 0.8801(5) 0.0722(3) 0.7325(4) 0.162(6) Uani 1 1 d . . . . .
H15M H 0.837514 0.062724 0.723777 0.243 Uiso 1 1 calc R U . . .
H15N H 0.912977 0.063818 0.762815 0.243 Uiso 1 1 calc R U . . .
H15O H 0.874339 0.091197 0.739705 0.243 Uiso 1 1 calc R U . . .
C158 C 0.9652(4) 0.0840(3) 0.7011(5) 0.183(7) Uani 1 1 d . . . . .
H15P H 0.978981 0.082418 0.671712 0.274 Uiso 1 1 calc R U . . .
H15Q H 0.960233 0.103143 0.708011 0.274 Uiso 1 1 calc R U . . .
H15R H 0.998871 0.075764 0.731121 0.274 Uiso 1 1 calc R U . . .
C159 C 0.7022(5) 0.07472(18) 0.7762(3) 0.077(2) Uani 1 1 d . . . . .
C160 C 0.7216(4) 0.04814(17) 0.8015(3) 0.076(2) Uani 1 1 d . . . . .
C161 C 0.7228(5) 0.02686(18) 0.7634(3) 0.100(3) Uani 1 1 d . . . . .
H16A H 0.678834 0.025635 0.736236 0.15 Uiso 1 1 calc R U . . .
H16B H 0.755842 0.031774 0.748539 0.15 Uiso 1 1 calc R U . . .
H16C H 0.734551 0.009362 0.780638 0.15 Uiso 1 1 calc R U . . .
C162 C 0.7875(5) 0.0502(2) 0.8426(3) 0.110(3) Uani 1 1 d . . . . .
H16D H 0.800145 0.032592 0.859247 0.165 Uiso 1 1 calc R U . . .
H16E H 0.820408 0.055843 0.828152 0.165 Uiso 1 1 calc R U . . .
H16F H 0.785788 0.063567 0.867839 0.165 Uiso 1 1 calc R U . . .
C163 C 0.6660(6) 0.0394(2) 0.8212(5) 0.153(5) Uani 1 1 d . . . . .
H16G H 0.62349 0.038405 0.792414 0.229 Uiso 1 1 calc R U . . .
H16H H 0.676854 0.021718 0.837664 0.229 Uiso 1 1 calc R U . . .
H16I H 0.662709 0.052752 0.845984 0.229 Uiso 1 1 calc R U . . .
C164 C 0.7916(5) 0.18105(19) 0.7951(4) 0.076(2) Uani 1 1 d . . . . .
C165 C 0.7822(5) 0.20788(19) 0.8164(3) 0.095(3) Uani 1 1 d . . . . .
C166 C 0.7911(13) 0.2292(3) 0.7880(6) 0.297(14) Uani 1 1 d . . . . .
H16J H 0.784457 0.246278 0.803271 0.445 Uiso 1 1 calc R U . . .
H16K H 0.836254 0.228689 0.787689 0.445 Uiso 1 1 calc R U . . .
H16L H 0.75885 0.227949 0.752953 0.445 Uiso 1 1 calc R U . . .
C167 C 0.7097(6) 0.2095(3) 0.8159(6) 0.172(6) Uani 1 1 d . . . . .
H16M H 0.702171 0.194449 0.835866 0.258 Uiso 1 1 calc R U . . .
H16N H 0.703598 0.226628 0.830979 0.258 Uiso 1 1 calc R U . . .
H16O H 0.678039 0.208293 0.780668 0.258 Uiso 1 1 calc R U . . .
C168 C 0.8256(6) 0.2085(2) 0.8720(4) 0.143(5) Uani 1 1 d . . . . .
H16P H 0.816082 0.192688 0.889167 0.214 Uiso 1 1 calc R U . . .
H16Q H 0.872384 0.208213 0.875476 0.214 Uiso 1 1 calc R U . . .
H16R H 0.816589 0.224997 0.887616 0.214 Uiso 1 1 calc R U . . .
C169 C 0.8731(3) 0.19469(18) 0.6393(3) 0.062(2) Uani 1 1 d . . . . .
C170 C 0.9803(4) 0.21302(16) 0.6966(3) 0.087(3) Uani 1 1 d . . . . .
H17A H 0.995289 0.21545 0.667913 0.131 Uiso 1 1 calc R U . . .
H17B H 0.957056 0.229323 0.700707 0.131 Uiso 1 1 calc R U . . .
H17C H 1.018874 0.209776 0.727941 0.131 Uiso 1 1 calc R U . . .
C171 C 0.9677(4) 0.16278(18) 0.6771(5) 0.133(5) Uani 1 1 d . . . . .
H17D H 0.981782 0.165615 0.648043 0.2 Uiso 1 1 calc R U . . .
H17E H 1.006614 0.158835 0.707727 0.2 Uiso 1 1 calc R U . . .
H17F H 0.936624 0.147548 0.669773 0.2 Uiso 1 1 calc R U . . .
C172 C 0.9328(4) 0.18865(16) 0.6860(4) 0.076(2) Uani 1 1 d . . . . .
C173 C 0.9105(5) 0.1852(3) 0.7300(4) 0.154(5) Uani 1 1 d . . . . .
H17G H 0.94898 0.181223 0.760927 0.231 Uiso 1 1 calc R U . . .
H17H H 0.889142 0.201865 0.734932 0.231 Uiso 1 1 calc R U . . .
H17I H 0.878696 0.170242 0.72289 0.231 Uiso 1 1 calc R U . . .
C174 C 0.2152(7) 0.1019(2) 0.6398(4) 0.121(4) Uani 1 1 d . . . . .
C175 C 0.1950(6) 0.0826(3) 0.6715(3) 0.114(4) Uani 1 1 d . . . . .
C176 C 0.1577(12) 0.0989(3) 0.7009(7) 0.255(12) Uani 1 1 d . . . . .
H17J H 0.185268 0.114162 0.71879 0.383 Uiso 1 1 calc R U . . .
H17K H 0.115376 0.10563 0.676563 0.383 Uiso 1 1 calc R U . . .
H17L H 0.149222 0.087039 0.725807 0.383 Uiso 1 1 calc R U . . .
C177 C 0.1555(7) 0.0599(2) 0.6448(4) 0.140(5) Uani 1 1 d . . . . .
H17M H 0.144788 0.048434 0.669152 0.21 Uiso 1 1 calc R U . . .
H17N H 0.114255 0.066525 0.618802 0.21 Uiso 1 1 calc R U . . .
H17O H 0.180604 0.049442 0.628416 0.21 Uiso 1 1 calc R U . . .
C178 C 0.2576(9) 0.0725(5) 0.7123(6) 0.258(11) Uani 1 1 d . . . . .
H17P H 0.284349 0.087882 0.730455 0.387 Uiso 1 1 calc R U . . .
H17Q H 0.246059 0.061211 0.736546 0.387 Uiso 1 1 calc R U . . .
H17R H 0.283114 0.061765 0.696593 0.387 Uiso 1 1 calc R U . . .
C184 C -0.0959(4) 0.0975(2) 0.2677(3) 0.077(2) Uani 1 1 d . . . . .
C185 C -0.1466(4) 0.08527(18) 0.2185(3) 0.083(3) Uani 1 1 d . . . . .
C186 C -0.1957(6) 0.1068(2) 0.1905(4) 0.142(5) Uani 1 1 d . . . . .
H18A H -0.214107 0.115325 0.213847 0.213 Uiso 1 1 calc R U . . .
H18B H -0.1732 0.120441 0.177353 0.213 Uiso 1 1 calc R U . . .
H18C H -0.231763 0.098574 0.161901 0.213 Uiso 1 1 calc R U . . .
C187 C -0.1136(5) 0.0701(3) 0.1905(4) 0.164(6) Uani 1 1 d . . . . .
H18D H -0.083273 0.056931 0.213334 0.246 Uiso 1 1 calc R U . . .
H18E H -0.146844 0.060678 0.161956 0.246 Uiso 1 1 calc R U . . .
H18F H -0.088281 0.082544 0.177408 0.246 Uiso 1 1 calc R U . . .
C188 C -0.1871(6) 0.0634(3) 0.2346(5) 0.178(6) Uani 1 1 d . . . . .
H18G H -0.211394 0.071933 0.253987 0.268 Uiso 1 1 calc R U . . .
H18H H -0.218724 0.054788 0.203981 0.268 Uiso 1 1 calc R U . . .
H18I H -0.156683 0.049751 0.25586 0.268 Uiso 1 1 calc R U . . .
C189 C 0.0994(4) 0.06038(16) 0.1798(3) 0.068(2) Uani 1 1 d . . . . .
C190 C 0.0839(4) 0.03168(15) 0.1593(3) 0.064(2) Uani 1 1 d . . . . .
C191 C 0.1324(5) 0.02412(17) 0.1327(4) 0.096(3) Uani 1 1 d . . . . .
H19A H 0.123135 0.005685 0.119258 0.144 Uiso 1 1 calc R U . . .
H19B H 0.126829 0.036705 0.104514 0.144 Uiso 1 1 calc R U . . .
H19C H 0.178161 0.025161 0.157327 0.144 Uiso 1 1 calc R U . . .
C192 C 0.0119(4) 0.03050(16) 0.1219(3) 0.084(3) Uani 1 1 d . . . . .
H19D H 0.001514 0.012095 0.108577 0.125 Uiso 1 1 calc R U . . .
H19E H -0.017856 0.035613 0.139639 0.125 Uiso 1 1 calc R U . . .
H19F H 0.006004 0.043028 0.09364 0.125 Uiso 1 1 calc R U . . .
C193 C 0.0948(4) 0.01351(16) 0.2058(3) 0.086(3) Uani 1 1 d . . . . .
H19G H 0.085412 -0.005288 0.194549 0.129 Uiso 1 1 calc R U . . .
H19H H 0.141036 0.015074 0.229368 0.129 Uiso 1 1 calc R U . . .
H19I H 0.064988 0.019133 0.22312 0.129 Uiso 1 1 calc R U . . .
C194 C -0.0805(4) 0.20728(18) 0.2511(4) 0.081(3) Uani 1 1 d . . . . .
C195 C -0.1389(4) 0.18022(19) 0.1718(3) 0.094(3) Uani 1 1 d . . . . .
H19J H -0.121763 0.163511 0.190642 0.142 Uiso 1 1 calc R U . . .
H19K H -0.181537 0.176583 0.144224 0.142 Uiso 1 1 calc R U . . .
H19L H -0.107086 0.187033 0.157166 0.142 Uiso 1 1 calc R U . . .
C196 C -0.1489(4) 0.20163(18) 0.2085(4) 0.084(3) Uani 1 1 d . . . . .
C197 C -0.1946(4) 0.1908(2) 0.2343(4) 0.105(3) Uani 1 1 d . . . . .
H19M H -0.176331 0.173908 0.252121 0.157 Uiso 1 1 calc R U . . .
H19N H -0.198195 0.204096 0.258996 0.157 Uiso 1 1 calc R U . . .
H19O H -0.238772 0.187372 0.208527 0.157 Uiso 1 1 calc R U . . .
C198 C -0.1751(5) 0.22755(18) 0.1807(3) 0.097(3) Uani 1 1 d . . . . .
H19P H -0.144819 0.234062 0.164478 0.145 Uiso 1 1 calc R U . . .
H19Q H -0.219166 0.224386 0.154544 0.145 Uiso 1 1 calc R U . . .
H19R H -0.178589 0.24111 0.205014 0.145 Uiso 1 1 calc R U . . .
C199 C -0.0053(5) 0.16578(19) 0.1192(3) 0.081(2) Uani 1 1 d . . . . .
C200 C -0.0024(5) 0.1910(2) 0.0895(4) 0.094(3) Uani 1 1 d . . . . .
C201 C 0.0581(7) 0.1882(4) 0.0771(6) 0.216(9) Uani 1 1 d . . . . .
H20A H 0.062621 0.204 0.057695 0.324 Uiso 1 1 calc R U . . .
H20B H 0.097094 0.186788 0.10873 0.324 Uiso 1 1 calc R U . . .
H20C H 0.054658 0.171844 0.056533 0.324 Uiso 1 1 calc R U . . .
C202 C -0.0608(6) 0.1923(2) 0.0389(4) 0.142(5) Uani 1 1 d . . . . .
H20D H -0.102224 0.194155 0.045337 0.214 Uiso 1 1 calc R U . . .
H20E H -0.055438 0.207878 0.019286 0.214 Uiso 1 1 calc R U . . .
H20F H -0.062377 0.175701 0.019495 0.214 Uiso 1 1 calc R U . . .
C203 C 0.0008(7) 0.21605(19) 0.1232(4) 0.152(5) Uani 1 1 d . . . . .
H20G H -0.040036 0.217205 0.130577 0.227 Uiso 1 1 calc R U . . .
H20H H 0.039146 0.21447 0.155244 0.227 Uiso 1 1 calc R U . . .
H20I H 0.005423 0.232367 0.105008 0.227 Uiso 1 1 calc R U . . .
C204 C 0.0539(3) 0.3882(2) 0.4304(3) 0.070(2) Uani 1 1 d . . . . .
C205 C -0.0132(3) 0.3787(2) 0.3963(3) 0.085(3) Uani 1 1 d . . . . .
C206 C -0.0294(4) 0.3553(2) 0.4253(4) 0.131(4) Uani 1 1 d . . . . .
H20J H -0.073183 0.347877 0.405021 0.197 Uiso 1 1 calc R U . . .
H20K H 0.004342 0.34112 0.431293 0.197 Uiso 1 1 calc R U . . .
H20L H -0.029705 0.3618 0.45807 0.197 Uiso 1 1 calc R U . . .
C207 C -0.0141(4) 0.3701(2) 0.3438(4) 0.116(4) Uani 1 1 d . . . . .
H20M H -0.05888 0.364029 0.322633 0.174 Uiso 1 1 calc R U . . .
H20N H -0.001703 0.385547 0.327262 0.174 Uiso 1 1 calc R U . . .
H20O H 0.01759 0.35538 0.347744 0.174 Uiso 1 1 calc R U . . .
C208 C -0.0627(4) 0.4015(2) 0.3883(4) 0.128(4) Uani 1 1 d . . . . .
H20P H -0.10682 0.395315 0.365945 0.191 Uiso 1 1 calc R U . . .
H20Q H -0.064199 0.406966 0.421338 0.191 Uiso 1 1 calc R U . . .
H20R H -0.049024 0.416838 0.372509 0.191 Uiso 1 1 calc R U . . .
C209 C 0.1623(4) 0.45143(16) 0.3348(3) 0.067(2) Uani 1 1 d . . . . .
C210 C 0.0756(5) 0.4860(2) 0.3045(4) 0.113(3) Uani 1 1 d . . . . .
H21A H 0.052165 0.473898 0.276009 0.169 Uiso 1 1 calc R U . . .
H21B H 0.043116 0.496906 0.312912 0.169 Uiso 1 1 calc R U . . .
H21C H 0.105264 0.497859 0.294859 0.169 Uiso 1 1 calc R U . . .
C211 C 0.1156(3) 0.46947(14) 0.3503(3) 0.063(2) Uani 1 1 d . . . . .
C212 C 0.1496(5) 0.48860(19) 0.3919(3) 0.101(3) Uani 1 1 d . . . . .
H21D H 0.17905 0.500307 0.381571 0.152 Uiso 1 1 calc R U . . .
H21E H 0.116492 0.499662 0.39916 0.152 Uiso 1 1 calc R U . . .
H21F H 0.175885 0.478515 0.42265 0.152 Uiso 1 1 calc R U . . .
C213 C 0.0706(5) 0.45139(18) 0.3646(4) 0.100(3) Uani 1 1 d . . . . .
H21G H 0.048587 0.438905 0.33647 0.149 Uiso 1 1 calc R U . . .
H21H H 0.096341 0.441084 0.3952 0.149 Uiso 1 1 calc R U . . .
H21I H 0.036948 0.46223 0.37171 0.149 Uiso 1 1 calc R U . . .
C214 C 0.3156(3) 0.44276(16) 0.5390(3) 0.064(2) Uani 1 1 d . . . . .
C215 C 0.2706(4) 0.45297(16) 0.5660(3) 0.073(2) Uani 1 1 d . . . . .
C216 C 0.2764(5) 0.4381(2) 0.6121(4) 0.128(4) Uani 1 1 d . . . . .
H21J H 0.276314 0.418679 0.605411 0.192 Uiso 1 1 calc R U . . .
H21K H 0.317993 0.443056 0.639619 0.192 Uiso 1 1 calc R U . . .
H21L H 0.238738 0.442584 0.62216 0.192 Uiso 1 1 calc R U . . .
C217 C 0.2696(9) 0.4829(3) 0.5659(7) 0.225(9) Uani 1 1 d . . . . .
H21M H 0.265509 0.489524 0.532022 0.337 Uiso 1 1 calc R U . . .
H21N H 0.231642 0.489256 0.574012 0.337 Uiso 1 1 calc R U . . .
H21O H 0.310897 0.489728 0.591471 0.337 Uiso 1 1 calc R U . . .
C218 C 0.1984(5) 0.4456(3) 0.5290(5) 0.149(5) Uani 1 1 d . . . . .
H21P H 0.188967 0.454708 0.49613 0.223 Uiso 1 1 calc R U . . .
H21Q H 0.19487 0.426028 0.523685 0.223 Uiso 1 1 calc R U . . .
H21R H 0.166263 0.451531 0.544011 0.223 Uiso 1 1 calc R U . . .
C219 C 0.2515(4) 0.34546(14) 0.6145(3) 0.060(2) Uani 1 1 d . . . . .
C220 C 0.2704(3) 0.34851(14) 0.6721(3) 0.0606(19) Uani 1 1 d . . . . .
C221 C 0.2714(4) 0.32095(17) 0.6954(3) 0.085(3) Uani 1 1 d . . . . .
H22A H 0.304394 0.309547 0.688663 0.128 Uiso 1 1 calc R U . . .
H22B H 0.283172 0.322778 0.73236 0.128 Uiso 1 1 calc R U . . .
H22C H 0.227401 0.312636 0.680295 0.128 Uiso 1 1 calc R U . . .
C222 C 0.3401(4) 0.36063(18) 0.6973(3) 0.087(3) Uani 1 1 d . . . . .
H22D H 0.341274 0.378599 0.682997 0.131 Uiso 1 1 calc R U . . .
H22E H 0.35103 0.362118 0.734181 0.131 Uiso 1 1 calc R U . . .
H22F H 0.372691 0.34891 0.690686 0.131 Uiso 1 1 calc R U . . .
C223 C 0.2195(5) 0.36623(19) 0.6824(3) 0.099(3) Uani 1 1 d . . . . .
H22G H 0.219016 0.384099 0.6673 0.148 Uiso 1 1 calc R U . . .
H22H H 0.175451 0.357963 0.667327 0.148 Uiso 1 1 calc R U . . .
H22I H 0.231222 0.368105 0.719392 0.148 Uiso 1 1 calc R U . . .
C224 C 0.4355(5) 0.4537(2) 0.3481(4) 0.089(3) Uani 1 1 d . . . . .
C225 C 0.4654(5) 0.4701(3) 0.3138(5) 0.125(4) Uani 1 1 d . . . . .
C226 C 0.4844(6) 0.4509(3) 0.2792(4) 0.149(5) Uani 1 1 d . . . . .
H22J H 0.44443 0.441788 0.256205 0.223 Uiso 1 1 calc R U . . .
H22K H 0.505097 0.461104 0.259139 0.223 Uiso 1 1 calc R U . . .
H22L H 0.51582 0.437422 0.300104 0.223 Uiso 1 1 calc R U . . .
C227 C 0.5248(6) 0.4848(3) 0.3502(5) 0.143(4) Uani 1 1 d . . . . .
H22M H 0.510554 0.496913 0.371754 0.215 Uiso 1 1 calc R U . . .
H22N H 0.556654 0.471615 0.371753 0.215 Uiso 1 1 calc R U . . .
H22O H 0.545931 0.495297 0.330788 0.215 Uiso 1 1 calc R U . . .
C228 C 0.4066(7) 0.4903(4) 0.2833(7) 0.246(11) Uani 1 1 d . . . . .
H22P H 0.369066 0.479895 0.260142 0.369 Uiso 1 1 calc R U . . .
H22Q H 0.392311 0.500316 0.307511 0.369 Uiso 1 1 calc R U . . .
H22R H 0.422364 0.502963 0.263459 0.369 Uiso 1 1 calc R U . . .
C229 C 0.5280(5) 0.3574(3) 0.2752(4) 0.096(3) Uani 1 1 d . . . . .
C234 C 0.7160(5) 0.4034(3) 0.4619(4) 0.104(3) Uani 1 1 d . . . . .
C235 C 0.7865(4) 0.3857(3) 0.5453(4) 0.127(4) Uani 1 1 d . . . . .
H23J H 0.771408 0.399982 0.562739 0.191 Uiso 1 1 calc R U . . .
H23K H 0.756439 0.370235 0.539024 0.191 Uiso 1 1 calc R U . . .
H23L H 0.831577 0.380132 0.566796 0.191 Uiso 1 1 calc R U . . .
C236 C 0.8102(6) 0.3736(3) 0.4722(5) 0.155(5) Uani 1 1 d . . . . .
H23M H 0.81136 0.379373 0.439193 0.232 Uiso 1 1 calc R U . . .
H23N H 0.85486 0.368138 0.494725 0.232 Uiso 1 1 calc R U . . .
H23O H 0.779721 0.358241 0.466952 0.232 Uiso 1 1 calc R U . . .
C237 C 0.7868(4) 0.3962(3) 0.4958(4) 0.113(4) Uani 1 1 d . . . . .
C238 C 0.8308(5) 0.4225(3) 0.5034(4) 0.152(5) Uani 1 1 d . . . . .
H23P H 0.812927 0.436648 0.519146 0.228 Uiso 1 1 calc R U . . .
H23Q H 0.87662 0.41838 0.525707 0.228 Uiso 1 1 calc R U . . .
H23R H 0.830258 0.428756 0.470237 0.228 Uiso 1 1 calc R U . . .
C239 C 0.5932(6) 0.4585(2) 0.5640(8) 0.163(8) Uani 1 1 d . . . . .
C240 C 0.6367(4) 0.47726(18) 0.5431(5) 0.116(4) Uani 1 1 d . . . . .
C241 C 0.6738(10) 0.4935(4) 0.5945(10) 0.305(15) Uani 1 1 d . . . . .
H24A H 0.641179 0.503543 0.604179 0.458 Uiso 1 1 calc R U . . .
H24B H 0.697591 0.480777 0.621765 0.458 Uiso 1 1 calc R U . . .
H24C H 0.705621 0.506136 0.589202 0.458 Uiso 1 1 calc R U . . .
C242 C 0.5933(7) 0.4941(3) 0.5015(9) 0.306(15) Uani 1 1 d . . . . .
H24D H 0.562 0.503831 0.513103 0.459 Uiso 1 1 calc R U . . .
H24E H 0.620271 0.507024 0.491117 0.459 Uiso 1 1 calc R U . . .
H24F H 0.568598 0.482571 0.472352 0.459 Uiso 1 1 calc R U . . .
C243 C 0.6836(10) 0.4625(3) 0.5283(11) 0.322(16) Uani 1 1 d . . . . .
H24G H 0.711616 0.451499 0.557186 0.483 Uiso 1 1 calc R U . . .
H24H H 0.659856 0.450637 0.499499 0.483 Uiso 1 1 calc R U . . .
H24I H 0.711529 0.47509 0.518263 0.483 Uiso 1 1 calc R U . . .
C255 C 0.2682(15) 0.2069(3) 0.5934(7) 0.199(12) Uani 1 1 d . . . . .
C256 C 0.2730(13) 0.2343(3) 0.6180(6) 0.243(12) Uani 1 1 d . . . . .
C257 C 0.2501(19) 0.2319(5) 0.6609(9) 0.44(3) Uani 1 1 d . . . . .
H25C H 0.252977 0.249611 0.677279 0.666 Uiso 1 1 calc R U . . .
H25D H 0.203914 0.225674 0.64835 0.666 Uiso 1 1 calc R U . . .
H25E H 0.278161 0.218961 0.685808 0.666 Uiso 1 1 calc R U . . .
C258 C 0.2352(8) 0.2554(2) 0.5763(5) 0.173(6) Uani 1 1 d . . . . .
H25F H 0.253913 0.255518 0.549358 0.26 Uiso 1 1 calc R U . . .
H25G H 0.187977 0.250606 0.561504 0.26 Uiso 1 1 calc R U . . .
H25H H 0.23991 0.273409 0.591752 0.26 Uiso 1 1 calc R U . . .
C259 C 0.3608(10) 0.2409(3) 0.6345(6) 0.286(14) Uani 1 1 d . . . . .
H25I H 0.370704 0.242047 0.603198 0.429 Uiso 1 1 calc R U . . .
H25J H 0.372485 0.257952 0.653216 0.429 Uiso 1 1 calc R U . . .
H25K H 0.38669 0.226157 0.655892 0.429 Uiso 1 1 calc R U . . .
C301 C 0.6437(8) 0.3817(5) 0.7201(6) 0.176(7) Uani 1 1 d . . . . .
H301 H 0.689767 0.378424 0.737474 0.211 Uiso 1 1 calc R U . . .
C302 C 0.5954(8) 0.3627(5) 0.7218(5) 0.236(11) Uani 1 1 d . . . . .
H302 H 0.609861 0.346777 0.741563 0.284 Uiso 1 1 calc R U . . .
C303 C 0.5309(8) 0.3664(4) 0.6968(5) 0.148(5) Uani 1 1 d . . . . .
H303 H 0.49919 0.352689 0.694964 0.178 Uiso 1 1 calc R U . . .
C304 C 0.5132(8) 0.3901(4) 0.6747(5) 0.137(5) Uani 1 1 d . . . . .
H304 H 0.467226 0.394461 0.65997 0.165 Uiso 1 1 calc R U . . .
C305 C 0.5594(8) 0.4091(4) 0.6723(4) 0.144(5) Uani 1 1 d . . . . .
H305 H 0.54359 0.425573 0.654896 0.173 Uiso 1 1 calc R U . . .
C306 C 0.6216(9) 0.4054(5) 0.6921(6) 0.187(8) Uani 1 1 d . . . . .
H306 H 0.651944 0.418195 0.688054 0.225 Uiso 1 1 calc R U . . .
C401 C 0.1547(7) 0.2979(3) 0.4346(7) 0.140(4) Uani 1 1 d . . . . .
H401 H 0.196637 0.306587 0.449449 0.168 Uiso 1 1 calc R U . . .
C402 C 0.1344(9) 0.2850(4) 0.3848(8) 0.167(6) Uani 1 1 d . . . . .
H402 H 0.160751 0.286904 0.364423 0.201 Uiso 1 1 calc R U . . .
C403 C 0.0759(10) 0.2696(3) 0.3669(5) 0.146(5) Uani 1 1 d . . . . .
H403 H 0.065711 0.259304 0.336508 0.175 Uiso 1 1 calc R U . . .
C404 C 0.0391(7) 0.2693(2) 0.3894(8) 0.153(6) Uani 1 1 d . . . . .
H404 H -0.002582 0.260392 0.375794 0.184 Uiso 1 1 calc R U . . .
C405 C 0.0592(10) 0.2831(4) 0.4382(7) 0.186(7) Uani 1 1 d . . . . .
H405 H 0.030863 0.281623 0.457082 0.223 Uiso 1 1 calc R U . . .
C406 C 0.1125(10) 0.2970(3) 0.4577(6) 0.170(7) Uani 1 1 d . . . . .
H406 H 0.121082 0.306568 0.48872 0.204 Uiso 1 1 calc R U . . .
C501 C 0.4480(13) 0.1590(5) 0.5481(6) 0.270(12) Uani 1 1 d . . . . .
H50A H 0.488566 0.163911 0.576671 0.405 Uiso 1 1 calc R U . . .
H50B H 0.44265 0.170837 0.518965 0.405 Uiso 1 1 calc R U . . .
H50C H 0.409532 0.161025 0.558448 0.405 Uiso 1 1 calc R U . . .
C502 C 0.4527(10) 0.1307(4) 0.5334(7) 0.207(7) Uani 1 1 d . . . . .
H50D H 0.457919 0.11844 0.56245 0.248 Uiso 1 1 calc R U . . .
H50E H 0.49121 0.128302 0.522761 0.248 Uiso 1 1 calc R U . . .
C503 C 0.3832(10) 0.1242(5) 0.4858(7) 0.257(11) Uani 1 1 d . . . . .
H50F H 0.381234 0.104392 0.481173 0.309 Uiso 1 1 calc R U . . .
H50G H 0.346686 0.129124 0.497502 0.309 Uiso 1 1 calc R U . . .
C504 C 0.3672(7) 0.1355(3) 0.4371(6) 0.136(4) Uani 1 1 d . . . . .
H50H H 0.401949 0.130666 0.423466 0.163 Uiso 1 1 calc R U . . .
H50I H 0.366386 0.155463 0.439752 0.163 Uiso 1 1 calc R U . . .
C505 C 0.3019(9) 0.1260(4) 0.4016(9) 0.252(11) Uani 1 1 d . . . . .
H50J H 0.265232 0.132093 0.412093 0.302 Uiso 1 1 calc R U . . .
H50K H 0.300607 0.106065 0.398223 0.302 Uiso 1 1 calc R U . . .
C506 C 0.2999(8) 0.1394(3) 0.3538(6) 0.185(7) Uani 1 1 d . . . . .
H50L H 0.258213 0.134838 0.325992 0.277 Uiso 1 1 calc R U . . .
H50M H 0.30253 0.15905 0.358812 0.277 Uiso 1 1 calc R U . . .
H50N H 0.337542 0.133291 0.345085 0.277 Uiso 1 1 calc R U . . .
C601 C 0.7076(7) 0.2590(3) 0.4454(5) 0.236(8) Uiso 1 1 d G . . . .
H601 H 0.696599 0.247197 0.416885 0.284 Uiso 1 1 calc R U . . .
C602 C 0.6896(6) 0.2861(3) 0.4381(5) 0.252(9) Uiso 1 1 d G . . . .
H602 H 0.666202 0.292769 0.404648 0.303 Uiso 1 1 calc R U . . .
C603 C 0.7058(7) 0.3034(2) 0.4798(7) 0.219(7) Uiso 1 1 d G . . . .
H603 H 0.693415 0.321922 0.474804 0.262 Uiso 1 1 calc R U . . .
C604 C 0.7400(7) 0.2937(3) 0.5287(5) 0.317(12) Uiso 1 1 d G . . . .
H604 H 0.751024 0.305502 0.557198 0.38 Uiso 1 1 calc R U . . .
C605 C 0.7580(6) 0.2666(3) 0.5360(4) 0.234(8) Uiso 1 1 d G . . . .
H605 H 0.781421 0.25993 0.569436 0.28 Uiso 1 1 calc R U . . .
C606 C 0.7419(7) 0.2493(2) 0.4943(7) 0.211(7) Uiso 1 1 d G . . . .
H606 H 0.754209 0.230778 0.499281 0.253 Uiso 1 1 calc R U . . .
C701 C 0.0623(8) 0.4992(4) 0.5042(5) 0.149(6) Uani 1 1 d . . . . .
H701 H 0.108114 0.49771 0.509409 0.179 Uiso 1 1 calc R U . . .
C702 C 0.0235(11) 0.4771(4) 0.4849(4) 0.156(7) Uani 1 1 d . . . . .
H702 H 0.041229 0.462254 0.472597 0.187 Uiso 1 1 calc R U . . .
C703 C -0.0405(8) 0.4760(4) 0.4830(4) 0.169(7) Uani 1 1 d . . . . .
H703 H -0.06732 0.460229 0.47405 0.203 Uiso 1 1 calc R U . . .
O1 O 0.5445(4) 0.18080(12) 0.3379(2) 0.116(3) Uani 1 1 d . . . . .
O2 O 0.4361(5) 0.18302(19) 0.3142(5) 0.209(5) Uani 1 1 d . . . . .
O3 O 0.5101(3) 0.08493(11) 0.33504(19) 0.0782(15) Uani 1 1 d . . . . .
O4 O 0.4022(4) 0.09646(18) 0.3186(3) 0.135(3) Uani 1 1 d . . . . .
O5 O 0.7016(2) 0.07159(11) 0.44287(19) 0.0693(14) Uani 1 1 d . . . . .
O6 O 0.6880(3) 0.02729(13) 0.4389(2) 0.103(2) Uani 1 1 d . . . . .
O7 O 0.8512(2) 0.10272(10) 0.6224(2) 0.0674(14) Uani 1 1 d . . . . .
O8 O 0.7967(2) 0.06466(9) 0.62568(16) 0.0528(11) Uani 1 1 d . . . . .
O9 O 0.7346(2) 0.08023(9) 0.74476(18) 0.0604(12) Uani 1 1 d . . . . .
O10 O 0.6617(3) 0.09021(13) 0.7808(2) 0.0911(17) Uani 1 1 d . . . . .
O11 O 0.7503(3) 0.17774(10) 0.7470(2) 0.0728(14) Uani 1 1 d . . . . .
O12 O 0.8339(3) 0.16417(14) 0.8182(2) 0.0990(19) Uani 1 1 d . . . . .
O13 O 0.8303(2) 0.17301(9) 0.62758(17) 0.0583(12) Uani 1 1 d . . . . .
O14 O 0.8626(3) 0.21475(12) 0.6152(2) 0.0820(17) Uani 1 1 d . . . . .
O15 O 0.1655(3) 0.10664(11) 0.59545(19) 0.0771(16) Uani 1 1 d . . . . .
O16 O 0.2693(4) 0.11325(16) 0.6507(2) 0.133(3) Uani 1 1 d . . . . .
O17 O 0.0045(3) 0.09628(12) 0.47052(18) 0.0859(17) Uani 1 1 d . . . . .
O19 O -0.0477(2) 0.07931(10) 0.29217(19) 0.0638(13) Uani 1 1 d . . . . .
O20 O -0.0972(3) 0.11988(14) 0.2846(2) 0.109(2) Uani 1 1 d . . . . .
O21 O 0.0532(2) 0.06966(10) 0.19680(17) 0.0609(13) Uani 1 1 d . . . . .
O22 O 0.1468(3) 0.07314(10) 0.1793(2) 0.0808(16) Uani 1 1 d . . . . .
O23 O -0.0534(2) 0.18402(10) 0.2733(2) 0.0676(14) Uani 1 1 d . . . . .
O24 O -0.0581(3) 0.22899(12) 0.2641(3) 0.106(2) Uani 1 1 d . . . . .
O25 O 0.0429(3) 0.16535(10) 0.1649(2) 0.0731(15) Uani 1 1 d . . . . .
O26 O -0.0492(3) 0.14885(13) 0.1046(2) 0.0892(17) Uani 1 1 d . . . . .
O27 O 0.1024(2) 0.37289(10) 0.42399(18) 0.0660(13) Uani 1 1 d . . . . .
O28 O 0.0665(3) 0.40685(14) 0.4607(2) 0.0903(19) Uani 1 1 d . . . . .
O29 O 0.2088(2) 0.44027(8) 0.37566(16) 0.0466(11) Uani 1 1 d . . . . .
O30 O 0.1584(3) 0.44759(18) 0.2931(2) 0.142(3) Uani 1 1 d . . . . .
O31 O 0.3650(2) 0.42747(10) 0.56813(18) 0.0643(13) Uani 1 1 d . . . . .
O32 O 0.3082(2) 0.44829(11) 0.4948(2) 0.0678(14) Uani 1 1 d . . . . .
O33 O 0.2661(2) 0.36837(9) 0.59502(18) 0.0583(12) Uani 1 1 d . . . . .
O34 O 0.2264(3) 0.32648(11) 0.5903(2) 0.0939(19) Uani 1 1 d . . . . .
O35 O 0.3952(3) 0.43486(14) 0.3232(2) 0.0894(18) Uani 1 1 d . . . . .
O36 O 0.4459(3) 0.45816(14) 0.3929(3) 0.101(2) Uani 1 1 d . . . . .
O37 O 0.5090(3) 0.38026(14) 0.2928(2) 0.0959(19) Uani 1 1 d . . . . .
O38 O 0.5605(5) 0.34122(19) 0.3010(3) 0.144(3) Uani 1 1 d . . . . .
O39 O 0.6711(2) 0.38699(12) 0.4634(2) 0.0799(16) Uani 1 1 d . . . . .
O40 O 0.7031(3) 0.42350(18) 0.4351(3) 0.136(3) Uani 1 1 d . . . . .
O41 O 0.5500(2) 0.44405(9) 0.5175(2) 0.0655(14) Uani 1 1 d . . . . .
O42 O 0.6006(7) 0.4501(3) 0.5988(5) 0.272(9) Uani 1 1 d . . . . .
O43 O 0.7305(3) 0.1706(2) 0.4427(3) 0.162(4) Uani 1 1 d . . . . .
O45 O 0.0342(4) 0.19881(13) 0.4548(3) 0.138(3) Uani 1 1 d . . . . .
O47 O 0.2003(5) 0.20011(13) 0.5674(2) 0.125(3) Uani 1 1 d . . . . .
O48 O 0.3113(7) 0.1907(2) 0.5934(4) 0.196(7) Uani 1 1 d . . . . .
C231 C 0.5553(9) 0.3633(4) 0.1962(7) 0.220(7) Uiso 1 1 d . . . . .
H23A H 0.534183 0.363294 0.158862 0.33 Uiso 1 1 calc R U . . .
H23B H 0.576168 0.380846 0.207794 0.33 Uiso 1 1 calc R U . . .
H23C H 0.589135 0.349058 0.206892 0.33 Uiso 1 1 calc R U . . .
C230 C 0.4912(13) 0.3253(5) 0.2034(10) 0.308(12) Uiso 1 1 d . . . . .
H23D H 0.474472 0.323441 0.166118 0.463 Uiso 1 1 calc R U . . .
H23E H 0.533228 0.315436 0.21826 0.463 Uiso 1 1 calc R U . . .
H23F H 0.458549 0.317742 0.216493 0.463 Uiso 1 1 calc R U . . .
C232 C 0.4291(13) 0.3605(5) 0.1926(9) 0.295(11) Uiso 1 1 d . . . . .
H23G H 0.417879 0.360712 0.155542 0.442 Uiso 1 1 calc R U . . .
H23H H 0.407315 0.345042 0.201772 0.442 Uiso 1 1 calc R U . . .
H23I H 0.413744 0.37726 0.203172 0.442 Uiso 1 1 calc R U . . .
C233 C 0.5035(6) 0.3581(2) 0.2192(5) 0.117(3) Uiso 1 1 d . . . . .

loop_
_atom_site_aniso_label
_atom_site_aniso_U_11
_atom_site_aniso_U_22
_atom_site_aniso_U_33
_atom_site_aniso_U_23
_atom_site_aniso_U_13
_atom_site_aniso_U_12
C1 0.062(5) 0.071(6) 0.063(6) 0.002(5) -0.001(4) 0.022(4)
C2 0.035(4) 0.076(5) 0.064(5) 0.015(4) 0.023(4) 0.013(4)
C02B 0.022(3) 0.053(4) 0.061(5) 0.011(3) 0.013(3) -0.010(3)
C3 0.033(4) 0.062(5) 0.056(4) -0.006(4) 0.007(3) 0.002(3)
C4 0.054(5) 0.060(5) 0.058(5) 0.008(4) 0.004(4) 0.007(4)
C5 0.084(6) 0.069(6) 0.070(6) 0.009(5) -0.023(5) 0.002(5)
C6 0.108(7) 0.085(7) 0.054(5) 0.015(5) -0.017(5) 0.006(5)
C7 0.048(5) 0.077(5) 0.072(5) 0.002(4) 0.005(4) 0.006(4)
C8 0.061(6) 0.104(7) 0.102(7) -0.010(6) 0.002(5) 0.025(5)
C9 0.091(8) 0.112(9) 0.171(12) -0.007(9) 0.008(7) 0.048(7)
C10 0.26(2) 0.074(9) 0.222(17) 0.006(10) -0.084(14) 0.039(10)
C11 0.212(16) 0.145(13) 0.183(15) -0.038(11) 0.058(12) 0.025(11)
C12 0.85(8) 0.129(15) 0.32(3) 0.100(18) 0.32(4) 0.19(3)
C13 0.040(7) 0.33(2) 0.51(4) -0.30(3) 0.050(12) -0.066(10)
C14 0.061(8) 0.164(14) 0.27(2) -0.082(13) 0.029(10) 0.005(8)
C16 0.030(5) 0.227(16) 0.170(13) -0.125(12) 0.025(7) 0.028(7)
C17 0.027(4) 0.153(9) 0.084(6) -0.063(6) 0.020(4) 0.007(5)
C18 0.031(4) 0.100(6) 0.086(6) -0.019(5) 0.028(4) 0.004(4)
C19 0.042(5) 0.131(7) 0.054(5) -0.006(4) 0.035(4) 0.006(4)
C20 0.037(4) 0.136(7) 0.069(6) -0.007(5) 0.038(4) -0.001(4)
C21 0.017(3) 0.100(6) 0.075(6) 0.003(4) 0.025(4) 0.005(3)
C22 0.025(4) 0.062(4) 0.073(5) -0.005(4) 0.017(3) 0.005(3)
C23 0.035(4) 0.094(6) 0.063(5) -0.006(4) 0.028(4) 0.008(4)
C24 0.031(4) 0.043(4) 0.080(5) 0.000(3) 0.022(3) -0.007(3)
C25 0.045(4) 0.059(5) 0.078(6) -0.003(4) 0.026(4) -0.005(3)
C26 0.038(4) 0.080(6) 0.083(6) 0.014(4) 0.015(4) -0.003(4)
C27 0.049(5) 0.070(6) 0.145(9) 0.031(5) 0.011(5) 0.004(4)
C28 0.072(6) 0.052(5) 0.120(8) 0.016(5) 0.021(5) 0.007(4)
C29 0.056(5) 0.080(6) 0.120(8) 0.019(5) 0.024(5) 0.014(4)
C30 0.074(6) 0.072(6) 0.095(7) 0.002(5) 0.037(5) -0.002(5)
C31 0.077(6) 0.061(5) 0.100(7) 0.015(4) 0.041(5) 0.018(4)
C32 0.059(5) 0.061(5) 0.087(6) 0.003(4) 0.035(4) 0.000(4)
C33 0.041(4) 0.067(5) 0.083(6) 0.013(4) 0.029(4) 0.003(3)
C34 0.038(4) 0.071(5) 0.049(4) -0.013(4) 0.019(3) -0.009(3)
C35 0.025(3) 0.056(4) 0.060(5) 0.005(4) 0.018(3) 0.006(3)
C36 0.024(3) 0.061(5) 0.053(4) -0.014(4) 0.019(3) 0.006(3)
C37 0.041(4) 0.043(4) 0.047(4) 0.003(3) 0.023(3) 0.004(3)
C38 0.044(4) 0.036(4) 0.060(5) -0.001(4) 0.025(3) 0.005(3)
C39 0.056(5) 0.072(5) 0.050(4) 0.010(4) 0.021(4) 0.002(4)
C40 0.041(4) 0.057(5) 0.062(5) -0.021(4) 0.018(3) 0.000(3)
C41 0.044(4) 0.045(4) 0.050(4) -0.001(3) 0.008(3) 0.001(3)
C42 0.032(4) 0.064(4) 0.032(4) 0.003(3) 0.005(3) 0.004(3)
C43 0.050(5) 0.076(5) 0.079(6) 0.010(4) 0.025(4) -0.002(4)
C44 0.057(5) 0.084(6) 0.058(5) 0.020(4) 0.006(4) -0.007(4)
C45 0.040(4) 0.064(5) 0.052(5) 0.005(4) 0.005(3) 0.009(3)
C46 0.034(4) 0.059(4) 0.063(5) 0.000(4) 0.011(4) -0.001(3)
C47 0.035(4) 0.053(4) 0.051(4) 0.004(3) 0.013(3) 0.005(3)
C48 0.044(4) 0.051(4) 0.048(4) 0.001(3) 0.017(3) -0.004(3)
C49 0.040(4) 0.055(4) 0.039(4) 0.009(3) 0.011(3) 0.000(3)
C50 0.043(4) 0.066(5) 0.054(5) 0.000(4) 0.023(4) 0.005(3)
C51 0.061(5) 0.058(4) 0.033(4) 0.006(3) 0.022(4) 0.007(3)
C52 0.058(5) 0.050(4) 0.044(4) 0.004(3) 0.005(4) -0.006(3)
C53 0.049(4) 0.037(4) 0.047(4) 0.005(3) 0.008(3) 0.002(3)
C54 0.048(4) 0.084(5) 0.039(4) -0.001(4) 0.006(3) 0.003(4)
C55 0.055(5) 0.212(12) 0.045(5) -0.001(6) -0.002(4) -0.051(6)
C56 0.258(17) 0.249(16) 0.111(9) 0.042(10) -0.004(10) -0.229(15)
C58 0.039(6) 0.45(3) 0.206(15) 0.155(17) 0.062(8) 0.063(10)
C59 0.24(2) 0.145(12) 0.219(17) 0.042(11) 0.144(16) 0.087(13)
C60 0.097(10) 0.139(11) 0.33(2) 0.076(13) 0.087(12) 0.072(9)
C61 0.094(10) 0.204(16) 0.41(3) 0.137(18) 0.087(14) 0.028(10)
C62 0.088(7) 0.120(8) 0.063(6) -0.002(5) 0.020(5) 0.046(6)
C63 0.044(4) 0.130(7) 0.046(5) -0.020(5) 0.022(4) 0.005(4)
C64 0.040(4) 0.062(4) 0.054(4) -0.021(4) 0.018(3) -0.010(3)
C65 0.030(3) 0.066(5) 0.034(4) -0.009(3) 0.013(3) -0.006(3)
C66 0.026(3) 0.084(5) 0.032(4) -0.001(4) 0.014(3) -0.002(3)
C67 0.034(4) 0.064(5) 0.040(4) -0.008(4) 0.018(3) -0.019(3)
C68 0.057(5) 0.068(5) 0.058(5) -0.015(4) 0.021(4) -0.019(4)
C69 0.064(5) 0.087(6) 0.048(5) -0.013(5) 0.027(4) -0.023(4)
C70 0.047(4) 0.067(5) 0.048(5) -0.013(4) 0.032(3) -0.020(3)
C71 0.030(4) 0.074(5) 0.039(4) -0.002(3) 0.003(3) -0.010(3)
C72 0.042(4) 0.077(5) 0.048(4) -0.013(4) 0.021(3) -0.003(3)
C73 0.057(5) 0.067(5) 0.072(5) -0.021(4) 0.039(4) -0.008(4)
C74 0.056(5) 0.065(5) 0.137(8) -0.037(5) 0.046(5) -0.009(4)
C75 0.068(6) 0.073(6) 0.132(8) -0.041(5) 0.046(5) -0.010(5)
C76 0.051(5) 0.074(6) 0.130(8) -0.028(5) 0.029(5) -0.006(4)
C77 0.050(5) 0.072(6) 0.151(9) -0.042(5) 0.031(5) -0.001(4)
C78 0.035(4) 0.107(7) 0.099(7) -0.027(5) 0.018(4) 0.001(4)
C79 0.038(4) 0.061(5) 0.079(6) -0.026(4) 0.005(4) 0.005(3)
C80 0.025(3) 0.052(4) 0.091(6) 0.000(4) 0.022(4) 0.009(3)
C81 0.038(4) 0.037(4) 0.069(5) 0.006(3) 0.029(3) 0.012(3)
C82 0.019(3) 0.062(4) 0.040(4) -0.002(3) 0.008(3) 0.005(3)
C83 0.024(3) 0.057(4) 0.061(5) -0.008(3) 0.007(3) 0.000(3)
C84 0.034(4) 0.089(6) 0.048(4) -0.018(4) 0.011(3) -0.004(4)
C85 0.018(3) 0.144(8) 0.046(4) -0.004(5) 0.025(3) -0.006(4)
C86 0.030(4) 0.064(4) 0.059(5) 0.010(4) 0.003(3) -0.007(3)
C87 0.031(3) 0.041(4) 0.047(4) -0.001(3) 0.011(3) 0.006(3)
C88 0.022(3) 0.047(4) 0.080(5) 0.003(3) 0.030(3) 0.005(3)
C89 0.042(4) 0.042(4) 0.034(4) 0.003(3) -0.001(3) 0.007(3)
C90 0.040(4) 0.070(5) 0.079(6) 0.006(4) 0.029(4) -0.004(3)
C91 0.036(4) 0.056(4) 0.064(5) 0.021(4) 0.018(4) 0.001(3)
C93 0.031(4) 0.062(4) 0.054(5) 0.003(3) 0.025(3) -0.005(3)
C94 0.045(4) 0.084(6) 0.062(5) 0.014(4) 0.014(4) -0.014(4)
C95 0.022(3) 0.058(5) 0.063(5) 0.006(3) 0.012(3) -0.006(3)
C96 0.024(3) 0.091(6) 0.056(5) -0.007(4) 0.019(3) -0.012(4)
C97 0.039(4) 0.036(4) 0.080(5) -0.005(3) 0.016(4) 0.013(3)
C98 0.051(4) 0.020(3) 0.067(5) 0.001(3) 0.008(3) -0.005(3)
C99 0.015(3) 0.080(5) 0.034(4) 0.000(3) 0.005(3) -0.007(3)
C100 0.032(4) 0.050(4) 0.049(4) -0.001(3) 0.016(3) -0.003(3)
C101 0.031(4) 0.078(6) 0.165(10) 0.064(6) 0.027(5) -0.001(4)
C102 0.051(6) 0.074(7) 0.45(3) -0.075(11) -0.072(10) 0.007(5)
C103 0.059(7) 0.079(8) 0.58(3) -0.094(14) -0.003(12) 0.010(6)
C104 0.083(8) 0.043(6) 0.36(2) -0.033(9) -0.014(10) 0.007(5)
C105 0.070(7) 0.115(10) 0.293(19) -0.066(11) -0.016(9) 0.000(6)
C106 0.203(16) 0.110(10) 0.181(14) -0.038(9) -0.094(12) -0.015(9)
C107 0.160(14) 0.201(16) 0.177(15) 0.021(11) 0.032(13) -0.062(12)
C108 0.170(13) 0.176(12) 0.090(8) 0.012(8) 0.021(8) -0.082(10)
C109 0.102(8) 0.148(10) 0.091(8) 0.033(7) -0.003(6) -0.060(7)
C110 0.114(8) 0.087(6) 0.049(5) -0.017(4) 0.011(5) -0.032(5)
C111 0.106(7) 0.059(5) 0.060(6) -0.016(4) 0.036(5) -0.025(5)
C112 0.060(5) 0.053(4) 0.043(4) -0.003(3) 0.019(4) -0.009(3)
C113 0.037(4) 0.054(4) 0.043(4) -0.012(3) 0.006(3) -0.009(3)
C114 0.051(5) 0.041(4) 0.081(6) -0.011(4) 0.026(4) -0.007(3)
C115 0.071(6) 0.066(5) 0.113(8) -0.006(5) 0.055(6) 0.010(4)
C116 0.118(8) 0.045(5) 0.086(7) -0.015(4) 0.054(6) -0.006(5)
C117 0.113(7) 0.074(6) 0.044(5) -0.009(4) 0.030(5) -0.021(5)
C118 0.060(5) 0.080(6) 0.056(5) -0.008(4) 0.028(4) -0.010(4)
C119 0.050(4) 0.064(5) 0.046(4) -0.002(4) 0.018(3) -0.011(3)
C120 0.088(6) 0.088(6) 0.047(5) -0.008(5) 0.039(4) -0.009(5)
C121 0.123(8) 0.096(7) 0.044(5) -0.020(5) 0.019(5) -0.019(6)
C122 0.150(9) 0.067(6) 0.066(6) -0.010(5) 0.048(6) -0.022(5)
C123 0.043(4) 0.084(5) 0.043(4) -0.006(4) 0.024(3) -0.011(4)
C124 0.037(4) 0.070(4) 0.031(4) -0.005(3) 0.017(3) -0.013(3)
C125 0.056(5) 0.053(4) 0.047(4) -0.007(3) 0.028(4) 0.000(3)
C126 0.040(4) 0.077(5) 0.065(5) 0.001(4) 0.023(4) 0.003(4)
C127 0.038(4) 0.063(5) 0.053(5) 0.000(3) 0.012(4) -0.008(3)
C128 0.044(4) 0.047(4) 0.052(4) -0.014(3) 0.020(3) -0.004(3)
C129 0.029(3) 0.071(5) 0.038(4) -0.006(3) 0.008(3) -0.004(3)
C130 0.041(4) 0.105(6) 0.064(5) 0.000(4) 0.016(4) -0.004(4)
C131 0.067(6) 0.165(9) 0.062(6) 0.011(6) 0.008(5) -0.020(6)
C132 0.040(5) 0.198(11) 0.132(9) 0.061(8) 0.045(6) 0.022(6)
C133 0.059(6) 0.166(10) 0.145(10) 0.050(8) 0.054(7) 0.013(6)
C134 0.076(7) 0.152(9) 0.086(7) 0.026(6) 0.033(5) 0.000(6)
C135 0.052(5) 0.136(8) 0.119(8) 0.028(6) 0.044(5) 0.016(5)
C136 0.063(6) 0.117(7) 0.071(6) 0.007(5) 0.022(4) -0.015(5)
C137 0.053(5) 0.083(6) 0.058(5) 0.003(4) 0.014(4) -0.006(4)
C138 0.038(4) 0.089(5) 0.039(4) 0.003(4) 0.017(3) -0.002(4)
C139 0.118(11) 0.115(10) 0.177(13) 0.040(9) -0.059(10) -0.049(9)
C140 0.168(12) 0.080(7) 0.085(8) 0.036(6) -0.016(7) 0.031(8)
C141 0.174(12) 0.123(9) 0.120(10) 0.034(7) -0.019(9) -0.061(9)
C142 0.241(17) 0.100(9) 0.164(13) 0.029(8) 0.030(12) 0.032(10)
C143 0.183(15) 0.244(18) 0.100(11) -0.020(10) 0.003(9) -0.004(12)
C144 0.115(10) 0.089(8) 0.075(7) 0.004(6) -0.001(7) -0.014(7)
C145 0.131(9) 0.082(6) 0.029(4) 0.012(4) 0.000(5) -0.026(6)
C146 0.144(11) 0.168(11) 0.071(7) -0.011(6) 0.020(7) -0.074(8)
C147 0.087(7) 0.125(8) 0.080(7) -0.006(6) -0.015(5) -0.002(6)
C148 0.282(19) 0.047(6) 0.181(13) 0.011(7) -0.010(12) -0.009(8)
C149 0.094(6) 0.054(5) 0.063(6) -0.006(5) 0.018(5) -0.009(5)
C150 0.089(7) 0.106(7) 0.032(4) -0.012(4) 0.011(4) 0.006(5)
C151 0.142(10) 0.214(12) 0.051(6) 0.016(7) 0.044(6) 0.043(9)
C152 0.148(10) 0.157(10) 0.063(6) -0.048(6) 0.054(6) -0.017(7)
C153 0.112(9) 0.177(11) 0.122(9) -0.062(8) 0.084(7) -0.037(8)
C154 0.033(4) 0.049(4) 0.062(5) -0.002(4) 0.022(3) 0.006(3)
C155 0.048(4) 0.093(6) 0.038(4) 0.009(4) 0.014(3) 0.020(4)
C156 0.180(13) 0.119(10) 0.172(13) -0.001(9) -0.061(10) 0.073(9)
C157 0.090(8) 0.324(18) 0.057(7) 0.018(8) 0.009(6) 0.068(9)
C158 0.032(5) 0.273(15) 0.196(13) 0.170(12) -0.014(6) -0.026(7)
C159 0.076(6) 0.080(6) 0.082(6) 0.003(5) 0.035(5) 0.016(5)
C160 0.080(6) 0.074(6) 0.072(6) 0.017(5) 0.025(5) 0.003(4)
C161 0.114(8) 0.091(7) 0.073(6) 0.010(5) 0.007(5) -0.003(5)
C162 0.105(8) 0.119(8) 0.072(6) 0.009(5) -0.007(6) -0.009(6)
C163 0.108(9) 0.157(10) 0.229(14) 0.105(10) 0.102(9) 0.039(7)
C164 0.079(6) 0.088(7) 0.063(6) -0.003(5) 0.026(5) -0.017(5)
C165 0.136(9) 0.075(6) 0.074(6) -0.041(5) 0.038(6) -0.037(6)
C166 0.68(5) 0.071(9) 0.177(15) -0.060(9) 0.21(2) -0.097(16)
C167 0.099(10) 0.215(15) 0.191(14) -0.066(11) 0.039(9) 0.031(9)
C168 0.159(11) 0.157(11) 0.085(8) -0.044(7) 0.013(7) 0.002(8)
C169 0.041(4) 0.068(5) 0.074(6) -0.016(5) 0.017(4) -0.003(4)
C170 0.047(5) 0.084(6) 0.100(7) -0.026(5) -0.008(4) -0.003(4)
C171 0.064(6) 0.074(6) 0.201(12) -0.002(7) -0.024(7) 0.011(5)
C172 0.047(5) 0.075(6) 0.095(7) -0.001(5) 0.012(5) 0.001(4)
C173 0.061(6) 0.282(16) 0.081(8) 0.021(9) -0.019(6) -0.040(8)
C174 0.187(12) 0.113(8) 0.068(7) -0.033(6) 0.052(8) -0.088(8)
C175 0.147(10) 0.156(10) 0.042(5) 0.013(6) 0.037(6) -0.037(8)
C176 0.46(4) 0.216(17) 0.205(17) -0.069(14) 0.26(2) -0.125(19)
C177 0.227(14) 0.108(8) 0.103(9) 0.008(7) 0.080(9) -0.053(9)
C178 0.203(18) 0.40(3) 0.117(12) 0.109(16) -0.005(12) -0.071(18)
C184 0.063(6) 0.087(7) 0.071(6) -0.005(5) 0.014(5) -0.006(5)
C185 0.056(5) 0.098(6) 0.072(6) -0.001(5) -0.003(5) -0.005(5)
C186 0.136(10) 0.105(8) 0.130(10) 0.007(7) -0.018(8) 0.032(7)
C187 0.084(8) 0.286(17) 0.094(8) -0.092(10) 0.000(6) 0.030(9)
C188 0.135(11) 0.205(14) 0.137(11) 0.051(10) -0.020(8) -0.075(10)
C189 0.076(6) 0.073(5) 0.051(5) -0.007(4) 0.019(4) -0.034(5)
C190 0.064(5) 0.084(6) 0.054(5) -0.018(4) 0.033(4) -0.025(4)
C191 0.127(8) 0.070(6) 0.118(8) -0.016(5) 0.078(7) -0.018(5)
C192 0.099(7) 0.084(6) 0.061(5) -0.020(4) 0.021(5) -0.036(5)
C193 0.104(7) 0.075(6) 0.093(7) -0.015(5) 0.053(5) -0.023(5)
C194 0.061(5) 0.046(5) 0.147(9) -0.014(5) 0.053(6) -0.009(4)
C195 0.079(6) 0.121(8) 0.082(7) -0.002(6) 0.028(5) 0.002(5)
C196 0.041(5) 0.090(6) 0.116(8) -0.004(6) 0.021(5) 0.001(4)
C197 0.033(4) 0.162(9) 0.110(8) 0.012(6) 0.017(5) -0.013(5)
C198 0.088(7) 0.099(7) 0.090(7) -0.004(5) 0.017(5) 0.009(5)
C199 0.106(8) 0.083(7) 0.053(6) -0.016(5) 0.027(6) -0.005(6)
C200 0.072(6) 0.121(8) 0.087(7) 0.026(6) 0.028(5) 0.001(5)
C201 0.145(13) 0.32(2) 0.189(15) 0.189(15) 0.072(11) 0.051(13)
C202 0.133(10) 0.131(9) 0.106(9) 0.038(7) -0.024(7) 0.017(7)
C203 0.296(17) 0.079(7) 0.099(8) -0.023(6) 0.096(10) -0.065(9)
C204 0.019(4) 0.121(7) 0.073(6) 0.027(5) 0.021(4) 0.018(4)
C205 0.025(4) 0.155(8) 0.082(6) 0.033(6) 0.027(4) 0.008(5)
C206 0.053(6) 0.209(12) 0.118(9) 0.074(8) 0.014(5) -0.023(6)
C207 0.046(5) 0.200(11) 0.098(8) 0.006(7) 0.021(5) -0.008(6)
C208 0.039(5) 0.220(12) 0.120(9) 0.045(8) 0.024(5) 0.041(6)
C209 0.054(5) 0.088(6) 0.045(5) -0.007(4) 0.003(4) 0.023(4)
C210 0.093(7) 0.154(9) 0.110(8) 0.012(7) 0.058(6) 0.044(7)
C211 0.035(4) 0.059(5) 0.084(6) 0.002(4) 0.007(4) 0.014(3)
C212 0.092(7) 0.111(7) 0.089(7) -0.040(6) 0.019(5) 0.006(6)
C213 0.105(7) 0.097(7) 0.124(8) -0.020(6) 0.074(7) 0.001(6)
C214 0.034(4) 0.085(6) 0.067(6) -0.002(4) 0.013(4) -0.008(4)
C215 0.078(6) 0.072(5) 0.094(7) -0.006(5) 0.062(5) 0.000(4)
C216 0.115(8) 0.218(12) 0.079(7) 0.066(7) 0.068(6) 0.091(8)
C217 0.30(2) 0.106(10) 0.40(3) -0.060(12) 0.28(2) -0.016(11)
C218 0.069(7) 0.235(14) 0.136(10) -0.022(9) 0.030(7) 0.015(8)
C219 0.064(5) 0.026(4) 0.098(7) 0.018(4) 0.039(5) 0.000(3)
C220 0.046(4) 0.066(5) 0.078(6) 0.017(4) 0.033(4) 0.004(4)
C221 0.080(6) 0.094(6) 0.092(7) 0.022(5) 0.044(5) 0.003(5)
C222 0.078(6) 0.108(7) 0.060(5) 0.032(5) 0.006(4) -0.013(5)
C223 0.091(7) 0.117(8) 0.086(7) -0.002(5) 0.029(5) 0.017(6)
C224 0.059(6) 0.140(9) 0.082(7) 0.025(7) 0.042(6) 0.002(6)
C225 0.085(8) 0.156(10) 0.135(10) 0.032(8) 0.043(8) -0.032(7)
C226 0.124(10) 0.245(15) 0.103(9) 0.001(9) 0.072(8) -0.061(10)
C227 0.113(9) 0.168(11) 0.172(12) 0.011(9) 0.079(9) -0.033(8)
C228 0.130(11) 0.34(2) 0.30(2) 0.257(19) 0.116(13) 0.076(13)
C229 0.044(5) 0.166(11) 0.094(9) -0.016(8) 0.042(6) -0.003(6)
C234 0.073(7) 0.170(11) 0.066(7) 0.035(7) 0.022(5) 0.012(7)
C235 0.026(4) 0.242(13) 0.093(8) -0.009(8) -0.003(5) 0.022(6)
C236 0.109(9) 0.246(16) 0.108(10) -0.019(9) 0.038(8) 0.019(9)
C237 0.024(4) 0.253(14) 0.056(6) -0.008(7) 0.007(4) 0.012(6)
C238 0.076(7) 0.259(16) 0.114(9) -0.014(9) 0.026(6) -0.060(9)
C239 0.074(7) 0.060(6) 0.29(2) 0.078(10) -0.009(10) -0.040(5)
C240 0.048(5) 0.060(6) 0.227(12) 0.004(7) 0.034(7) -0.012(5)
C241 0.25(2) 0.204(17) 0.55(4) -0.21(2) 0.25(3) -0.179(17)
C242 0.097(10) 0.152(12) 0.62(4) 0.24(2) 0.079(16) -0.012(9)
C243 0.28(2) 0.098(10) 0.77(5) 0.061(17) 0.42(3) 0.029(11)
C255 0.34(3) 0.080(11) 0.103(11) -0.024(10) -0.004(16) -0.082(14)
C256 0.42(3) 0.119(12) 0.097(11) -0.013(9) -0.011(15) -0.116(15)
C257 1.00(8) 0.27(2) 0.23(2) -0.171(19) 0.41(4) -0.29(4)
C258 0.247(16) 0.100(9) 0.144(12) -0.055(9) 0.038(11) -0.076(10)
C259 0.32(2) 0.203(16) 0.158(15) -0.003(11) -0.120(16) -0.123(16)
C301 0.097(11) 0.33(2) 0.097(11) 0.010(12) 0.027(9) -0.036(13)
C302 0.085(10) 0.52(3) 0.098(10) 0.046(14) 0.023(9) -0.063(15)
C303 0.117(12) 0.222(17) 0.091(10) 0.017(10) 0.020(8) -0.027(11)
C304 0.112(11) 0.217(16) 0.095(10) -0.001(10) 0.054(8) 0.002(12)
C305 0.098(10) 0.252(17) 0.078(8) -0.023(9) 0.028(8) -0.008(11)
C306 0.114(14) 0.34(3) 0.095(11) 0.014(13) 0.028(10) -0.014(14)
C401 0.104(10) 0.144(11) 0.180(15) 0.026(11) 0.060(10) 0.003(8)
C402 0.155(15) 0.191(16) 0.209(19) -0.001(13) 0.129(14) 0.008(12)
C403 0.188(16) 0.164(13) 0.122(11) -0.025(8) 0.101(11) -0.030(12)
C404 0.166(13) 0.096(8) 0.248(19) -0.055(10) 0.134(14) -0.024(8)
C405 0.216(19) 0.192(16) 0.224(18) -0.049(14) 0.168(16) -0.028(13)
C406 0.235(18) 0.160(12) 0.172(14) -0.064(10) 0.141(14) -0.119(12)
C501 0.37(3) 0.28(3) 0.109(13) 0.023(15) 0.026(15) -0.09(2)
C502 0.198(18) 0.24(2) 0.160(17) 0.008(15) 0.044(14) 0.004(16)
C503 0.19(2) 0.37(3) 0.137(15) 0.032(17) -0.019(14) -0.044(18)
C504 0.106(10) 0.146(11) 0.163(13) -0.001(9) 0.056(9) -0.016(8)
C505 0.116(13) 0.229(19) 0.36(3) 0.098(19) 0.024(16) -0.019(12)
C506 0.232(17) 0.136(11) 0.266(18) 0.100(12) 0.185(16) 0.103(11)
C701 0.139(12) 0.254(18) 0.054(8) 0.023(9) 0.033(8) 0.125(14)
C702 0.195(19) 0.234(19) 0.036(7) 0.006(8) 0.039(8) 0.096(14)
C703 0.132(12) 0.32(2) 0.064(8) 0.067(10) 0.041(7) 0.130(12)
O1 0.132(6) 0.079(4) 0.072(4) 0.019(3) -0.041(4) -0.001(4)
O2 0.133(8) 0.118(7) 0.294(14) 0.079(7) -0.019(8) 0.010(6)
O3 0.079(4) 0.084(4) 0.052(3) -0.003(3) 0.000(3) 0.008(3)
O4 0.080(5) 0.156(7) 0.121(6) -0.049(5) -0.021(4) 0.005(5)
O5 0.070(3) 0.080(4) 0.058(3) 0.007(3) 0.022(3) 0.001(3)
O6 0.157(6) 0.077(4) 0.107(5) -0.029(4) 0.085(5) -0.011(4)
O7 0.052(3) 0.060(3) 0.081(4) 0.011(3) 0.013(3) 0.009(2)
O8 0.042(3) 0.070(3) 0.046(3) 0.009(2) 0.017(2) 0.010(2)
O9 0.061(3) 0.070(3) 0.058(3) 0.003(3) 0.031(3) 0.003(2)
O10 0.092(4) 0.106(5) 0.091(4) 0.025(3) 0.053(4) 0.008(4)
O11 0.085(4) 0.066(3) 0.059(4) -0.008(3) 0.017(3) -0.006(3)
O12 0.091(5) 0.114(5) 0.071(4) -0.022(4) 0.004(3) -0.008(4)
O13 0.035(3) 0.071(3) 0.060(3) 0.002(2) 0.005(2) 0.001(2)
O14 0.063(4) 0.068(4) 0.094(4) -0.007(3) 0.004(3) 0.002(3)
O15 0.088(4) 0.110(4) 0.029(3) -0.009(3) 0.017(3) -0.020(3)
O16 0.140(6) 0.145(6) 0.077(5) 0.004(4) -0.006(4) -0.070(5)
O17 0.071(4) 0.136(5) 0.044(3) -0.010(3) 0.014(3) 0.005(3)
O19 0.032(3) 0.080(3) 0.070(3) -0.012(3) 0.007(2) -0.001(2)
O20 0.123(6) 0.078(4) 0.090(5) 0.001(4) -0.002(4) 0.009(4)
O21 0.060(3) 0.072(3) 0.061(3) -0.019(3) 0.034(3) -0.020(2)
O22 0.082(4) 0.076(4) 0.103(4) -0.015(3) 0.055(3) -0.027(3)
O23 0.035(3) 0.059(3) 0.104(4) -0.005(3) 0.019(3) -0.001(2)
O24 0.095(5) 0.063(4) 0.134(6) 0.013(4) 0.010(4) -0.009(3)
O25 0.090(4) 0.066(3) 0.050(3) 0.001(3) 0.010(3) -0.018(3)
O26 0.079(4) 0.102(5) 0.069(4) -0.005(3) 0.005(3) -0.009(3)
O27 0.023(2) 0.104(4) 0.065(3) 0.004(3) 0.009(2) 0.001(2)
O28 0.058(4) 0.124(5) 0.089(5) 0.007(4) 0.026(3) 0.037(3)
O29 0.046(3) 0.041(2) 0.052(3) 0.002(2) 0.016(2) 0.008(2)
O30 0.102(5) 0.263(9) 0.038(4) -0.017(4) -0.002(3) 0.107(5)
O31 0.041(3) 0.095(4) 0.062(3) 0.001(3) 0.024(3) 0.003(3)
O32 0.052(3) 0.105(4) 0.052(3) 0.004(3) 0.027(3) 0.008(3)
O33 0.036(3) 0.077(3) 0.061(3) 0.007(3) 0.017(2) 0.000(2)
O34 0.149(6) 0.056(4) 0.088(4) 0.003(3) 0.056(4) -0.030(4)
O35 0.047(3) 0.140(5) 0.092(4) 0.014(4) 0.037(3) -0.010(3)
O36 0.060(4) 0.146(6) 0.094(5) 0.016(4) 0.023(4) -0.031(3)
O37 0.053(3) 0.156(6) 0.086(5) -0.021(4) 0.034(3) 0.013(3)
O38 0.162(8) 0.172(8) 0.090(6) -0.023(5) 0.037(5) 0.047(6)
O39 0.029(3) 0.123(5) 0.097(4) -0.009(3) 0.034(3) -0.015(3)
O40 0.071(5) 0.175(8) 0.138(7) 0.024(6) 0.008(4) -0.031(5)
O41 0.048(3) 0.043(3) 0.112(4) 0.017(3) 0.037(3) -0.004(2)
O42 0.253(14) 0.229(13) 0.213(12) 0.091(9) -0.059(10) -0.193(12)
O43 0.053(4) 0.307(11) 0.076(5) 0.072(6) -0.037(3) -0.043(5)
O45 0.203(8) 0.091(5) 0.107(6) -0.026(4) 0.040(5) 0.055(5)
O47 0.226(9) 0.086(5) 0.056(4) -0.026(3) 0.042(5) -0.059(5)
O48 0.224(13) 0.135(9) 0.121(8) 0.028(8) -0.065(8) -0.098(8)

loop_
_atom_type_symbol
_atom_type_description
_atom_type_scat_dispersion_real
_atom_type_scat_dispersion_imag
_atom_type_scat_source
C C 0.0033 0.0016 'International Tables Vol C Tables 4.2.6.8 and 6.1.1.4'
H H 0 0 'International Tables Vol C Tables 4.2.6.8 and 6.1.1.4'
O O 0.0106 0.006 'International Tables Vol C Tables 4.2.6.8 and 6.1.1.4'

loop_
_geom_angle_atom_site_label_1
_geom_angle_atom_site_label_2
_geom_angle_atom_site_label_3
_geom_angle
_geom_angle_site_symmetry_1
_geom_angle_site_symmetry_3
_geom_angle_publ_flag
C6 C1 O3 119.2(7) . . ?
C6 C1 C2 121.6(8) . . ?
O3 C1 C2 119.1(7) . . ?
C3 C2 C1 117.1(7) . . ?
C3 C2 C54 124.0(7) . . ?
C1 C2 C54 118.9(7) . . ?
C93 C02B C91 118.5(6) . . ?
C93 C02B C94 122.2(6) . . ?
C91 C02B C94 119.0(6) . . ?
C4 C3 C2 124.3(7) . . ?
C4 C3 H3 117.8 . . ?
C2 C3 H3 117.8 . . ?
C3 C4 C5 115.3(7) . . ?
C3 C4 C7 123.9(7) . . ?
C5 C4 C7 120.7(7) . . ?
C6 C5 C4 124.3(8) . . ?
C6 C5 O1 117.4(8) . . ?
C4 C5 O1 118.1(7) . . ?
C5 C6 C1 117.1(8) . . ?
C5 C6 H6 121.5 . . ?
C1 C6 H6 121.5 . . ?
C4 C7 C45 111.8(6) . . ?
C4 C7 C8 109.5(6) . . ?
C45 C7 C8 112.5(7) . . ?
C4 C7 H7 107.6 . . ?
C45 C7 H7 107.6 . . ?
C8 C7 H7 107.6 . . ?
C9 C8 C7 114.6(8) . . ?
C9 C8 H8A 108.6 . . ?
C7 C8 H8A 108.6 . . ?
C9 C8 H8B 108.6 . . ?
C7 C8 H8B 108.6 . . ?
H8A C8 H8B 107.6 . . ?
C10 C9 C8 119.7(12) . . ?
C10 C9 H9A 107.4 . . ?
C8 C9 H9A 107.4 . . ?
C10 C9 H9B 107.4 . . ?
C8 C9 H9B 107.4 . . ?
H9A C9 H9B 106.9 . . ?
C9 C10 C11 126.8(15) . . ?
C9 C10 H10A 105.6 . . ?
C11 C10 H10A 105.6 . . ?
C9 C10 H10B 105.6 . . ?
C11 C10 H10B 105.6 . . ?
H10A C10 H10B 106.1 . . ?
C10 C11 C12 109.9(13) . . ?
C10 C11 H11A 109.7 . . ?
C12 C11 H11A 109.7 . . ?
C10 C11 H11B 109.7 . . ?
C12 C11 H11B 109.7 . . ?
H11A C11 H11B 108.2 . . ?
C11 C12 C13 131(2) . . ?
C11 C12 H12A 104.6 . . ?
C13 C12 H12A 104.6 . . ?
C11 C12 H12B 104.6 . . ?
C13 C12 H12B 104.6 . . ?
H12A C12 H12B 105.7 . . ?
C14 C13 C12 100.9(10) . . ?
C14 C13 H93A 111.6 . . ?
C12 C13 H93A 111.6 . . ?
C14 C13 H93B 111.6 . . ?
C12 C13 H93B 111.6 . . ?
H93A C13 H93B 109.4 . . ?
C16 C14 C13 126.5(16) . . ?
C16 C14 H94A 105.7 . . ?
C13 C14 H94A 105.7 . . ?
C16 C14 H94B 105.7 . . ?
C13 C14 H94B 105.7 . . ?
H94A C14 H94B 106.1 . . ?
C14 C16 C17 116.6(11) . . ?
C14 C16 H96A 108.1 . . ?
C17 C16 H96A 108.1 . . ?
C14 C16 H96B 108.1 . . ?
C17 C16 H96B 108.1 . . ?
H96A C16 H96B 107.3 . . ?
C16 C17 C84 113.7(7) . . ?
C16 C17 C18 110.3(7) . . ?
C84 C17 C18 112.2(6) . . ?
C16 C17 H17 106.7 . . ?
C84 C17 H17 106.7 . . ?
C18 C17 H17 106.7 . . ?
C23 C18 C19 115.6(7) . . ?
C23 C18 C17 123.4(6) . . ?
C19 C18 C17 121.1(7) . . ?
C20 C19 C18 123.7(7) . . ?
C20 C19 O37 119.0(6) . . ?
C18 C19 O37 117.2(7) . . ?
C21 C20 C19 117.1(6) . . ?
C21 C20 H20 121.5 . . ?
C19 C20 H20 121.5 . . ?
C20 C21 C22 124.1(6) . . ?
C20 C21 O39 120.3(6) . . ?
C22 C21 O39 115.4(7) . . ?
C21 C22 C23 114.7(7) . . ?
C21 C22 C24 123.1(6) . . ?
C23 C22 C24 122.0(6) . . ?
C18 C23 C22 124.8(6) . . ?
C18 C23 H23 117.6 . . ?
C22 C23 H23 117.6 . . ?
C25 C24 C99 113.6(5) . . ?
C25 C24 C22 111.9(6) . . ?
C99 C24 C22 113.0(5) . . ?
C25 C24 H24 105.9 . . ?
C99 C24 H24 105.9 . . ?
C22 C24 H24 105.9 . . ?
C24 C25 C26 114.9(6) . . ?
C24 C25 H25A 108.6 . . ?
C26 C25 H25A 108.6 . . ?
C24 C25 H25B 108.6 . . ?
C26 C25 H25B 108.6 . . ?
H25A C25 H25B 107.5 . . ?
C27 C26 C25 117.1(7) . . ?
C27 C26 H26A 108 . . ?
C25 C26 H26A 108 . . ?
C27 C26 H26B 108 . . ?
C25 C26 H26B 108 . . ?
H26A C26 H26B 107.3 . . ?
C28 C27 C26 112.6(6) . . ?
C28 C27 H27A 109.1 . . ?
C26 C27 H27A 109.1 . . ?
C28 C27 H27B 109.1 . . ?
C26 C27 H27B 109.1 . . ?
H27A C27 H27B 107.8 . . ?
C27 C28 C29 113.6(7) . . ?
C27 C28 H28A 108.8 . . ?
C29 C28 H28A 108.8 . . ?
C27 C28 H28B 108.8 . . ?
C29 C28 H28B 108.8 . . ?
H28A C28 H28B 107.7 . . ?
C30 C29 C28 111.6(7) . . ?
C30 C29 H29A 109.3 . . ?
C28 C29 H29A 109.3 . . ?
C30 C29 H29B 109.3 . . ?
C28 C29 H29B 109.3 . . ?
H29A C29 H29B 108 . . ?
C29 C30 C31 114.0(7) . . ?
C29 C30 H30A 108.7 . . ?
C31 C30 H30A 108.7 . . ?
C29 C30 H30B 108.7 . . ?
C31 C30 H30B 108.7 . . ?
H30A C30 H30B 107.6 . . ?
C30 C31 C32 113.9(6) . . ?
C30 C31 H31A 108.8 . . ?
C32 C31 H31A 108.8 . . ?
C30 C31 H31B 108.8 . . ?
C32 C31 H31B 108.8 . . ?
H31A C31 H31B 107.7 . . ?
C33 C32 C31 111.7(6) . . ?
C33 C32 H32A 109.3 . . ?
C31 C32 H32A 109.3 . . ?
C33 C32 H32B 109.3 . . ?
C31 C32 H32B 109.3 . . ?
H32A C32 H32B 107.9 . . ?
C32 C33 C34 114.9(6) . . ?
C32 C33 H33A 108.5 . . ?
C34 C33 H33A 108.5 . . ?
C32 C33 H33B 108.5 . . ?
C34 C33 H33B 108.5 . . ?
H33A C33 H33B 107.5 . . ?
C41 C34 C33 114.7(6) . . ?
C41 C34 C35 112.4(5) . . ?
C33 C34 C35 108.7(5) . . ?
C41 C34 H34 106.9 . . ?
C33 C34 H34 106.9 . . ?
C35 C34 H34 106.9 . . ?
C36 C35 C40 116.9(6) . . ?
C36 C35 C34 122.4(6) . . ?
C40 C35 C34 120.6(6) . . ?
C37 C36 C35 123.2(6) . . ?
C37 C36 H36 118.4 . . ?
C35 C36 H36 118.4 . . ?
C36 C37 C38 116.4(6) . . ?
C36 C37 C47 124.1(6) . . ?
C38 C37 C47 119.3(6) . . ?
C39 C38 O9 120.1(6) . . ?
C39 C38 C37 122.7(6) . . ?
O9 C38 C37 117.1(6) . . ?
C38 C39 C40 119.6(7) . . ?
C38 C39 H39 120.2 . . ?
C40 C39 H39 120.2 . . ?
C39 C40 O11 125.2(7) . . ?
C39 C40 C35 121.2(6) . . ?
O11 C40 C35 113.3(6) . . ?
C42 C41 C46 114.7(6) . . ?
C42 C41 C34 121.1(6) . . ?
C46 C41 C34 124.2(6) . . ?
C43 C42 C41 122.9(6) . . ?
C43 C42 O13 119.0(6) . . ?
C41 C42 O13 118.0(6) . . ?
C42 C43 C44 119.9(7) . . ?
C42 C43 H43 120.1 . . ?
C44 C43 H43 120.1 . . ?
C43 C44 C45 121.1(8) . . ?
C43 C44 O43 117.7(7) . . ?
C45 C44 O43 121.0(6) . . ?
C46 C45 C44 116.3(6) . . ?
C46 C45 C7 124.0(7) . . ?
C44 C45 C7 119.7(7) . . ?
C45 C46 C41 124.9(6) . . ?
C45 C46 H46 117.5 . . ?
C41 C46 H46 117.5 . . ?
C37 C47 C48 114.0(5) . . ?
C37 C47 C138 110.1(5) . . ?
C48 C47 C138 112.6(5) . . ?
C37 C47 H47 106.6 . . ?
C48 C47 H47 106.6 . . ?
C138 C47 H47 106.6 . . ?
C53 C48 C49 115.2(6) . . ?
C53 C48 C47 125.5(6) . . ?
C49 C48 C47 119.2(5) . . ?
C50 C49 C48 122.6(6) . . ?
C50 C49 O8 120.1(6) . . ?
C48 C49 O8 117.0(5) . . ?
C49 C50 C51 120.7(6) . . ?
C49 C50 H50 119.6 . . ?
C51 C50 H50 119.6 . . ?
C50 C51 O5 121.5(6) . . ?
C50 C51 C52 120.9(6) . . ?
O5 C51 C52 117.6(6) . . ?
C53 C52 C51 116.6(6) . . ?
C53 C52 C54 123.2(7) . . ?
C51 C52 C54 120.2(6) . . ?
C52 C53 C48 123.9(6) . . ?
C52 C53 H53 118 . . ?
C48 C53 H53 118 . . ?
C52 C54 C2 113.1(6) . . ?
C52 C54 C55 112.8(6) . . ?
C2 C54 C55 111.4(6) . . ?
C52 C54 H54 106.3 . . ?
C2 C54 H54 106.3 . . ?
C55 C54 H54 106.3 . . ?
C56 C55 C54 110.5(10) . . ?
C56 C55 H55A 109.6 . . ?
C54 C55 H55A 109.6 . . ?
C56 C55 H55B 109.6 . . ?
C54 C55 H55B 109.6 . . ?
H55A C55 H55B 108.1 . . ?
C57 C56 C55 125.3(17) . . ?
C57 C56 H56A 106 . . ?
C55 C56 H56A 106 . . ?
C57 C56 H56B 106 . . ?
C55 C56 H56B 106 . . ?
H56A C56 H56B 106.3 . . ?
C56 C57 C58 111.0(14) . . ?
C56 C57 H57A 109.4 . . ?
C58 C57 H57A 109.4 . . ?
C56 C57 H57B 109.4 . . ?
C58 C57 H57B 109.4 . . ?
H57A C57 H57B 108 . . ?
C57 C58 C59 111.8(14) . . ?
C57 C58 H58A 109.3 . . ?
C59 C58 H58A 109.3 . . ?
C57 C58 H58B 109.3 . . ?
C59 C58 H58B 109.3 . . ?
H58A C58 H58B 107.9 . . ?
C58 C59 C60 114.1(13) . . ?
C58 C59 H59A 108.7 . . ?
C60 C59 H59A 108.7 . . ?
C58 C59 H59B 108.7 . . ?
C60 C59 H59B 108.7 . . ?
H59A C59 H59B 107.6 . . ?
C61 C60 C59 118.5(15) . . ?
C61 C60 H60A 107.7 . . ?
C59 C60 H60A 107.7 . . ?
C61 C60 H60B 107.7 . . ?
C59 C60 H60B 107.7 . . ?
H60A C60 H60B 107.1 . . ?
C60 C61 C62 117.2(12) . . ?
C60 C61 H61A 108 . . ?
C62 C61 H61A 108 . . ?
C60 C61 H61B 108 . . ?
C62 C61 H61B 108 . . ?
H61A C61 H61B 107.2 . . ?
C63 C62 C61 109.4(9) . . ?
C63 C62 H62A 109.8 . . ?
C61 C62 H62A 109.8 . . ?
C63 C62 H62B 109.8 . . ?
C61 C62 H62B 109.8 . . ?
H62A C62 H62B 108.2 . . ?
C62 C63 C64 116.4(7) . . ?
C62 C63 H63A 108.2 . . ?
C64 C63 H63A 108.2 . . ?
C62 C63 H63B 108.2 . . ?
C64 C63 H63B 108.2 . . ?
H63A C63 H63B 107.3 . . ?
C128 C64 C65 111.6(5) . . ?
C128 C64 C63 112.9(5) . . ?
C65 C64 C63 111.6(5) . . ?
C128 C64 H64 106.7 . . ?
C65 C64 H64 106.7 . . ?
C63 C64 H64 106.7 . . ?
C70 C65 C66 114.3(6) . . ?
C70 C65 C64 120.0(6) . . ?
C66 C65 C64 125.6(6) . . ?
C67 C66 C65 126.8(6) . . ?
C67 C66 H66 116.6 . . ?
C65 C66 H66 116.6 . . ?
C66 C67 C68 115.3(6) . . ?
C66 C67 C71 124.8(6) . . ?
C68 C67 C71 119.8(6) . . ?
C69 C68 O25 123.2(7) . . ?
C69 C68 C67 120.4(7) . . ?
O25 C68 C67 116.3(6) . . ?
C70 C69 C68 120.8(7) . . ?
C70 C69 H69 119.6 . . ?
C68 C69 H69 119.6 . . ?
C69 C70 C65 122.3(7) . . ?
C69 C70 O21 119.5(6) . . ?
C65 C70 O21 118.0(6) . . ?
C113 C71 C67 113.5(5) . . ?
C113 C71 C72 112.2(5) . . ?
C67 C71 C72 110.0(5) . . ?
C113 C71 H71 106.9 . . ?
C67 C71 H71 106.9 . . ?
C72 C71 H71 106.9 . . ?
C73 C72 C71 114.9(5) . . ?
C73 C72 H72A 108.6 . . ?
C71 C72 H72A 108.6 . . ?
C73 C72 H72B 108.6 . . ?
C71 C72 H72B 108.6 . . ?
H72A C72 H72B 107.5 . . ?
C72 C73 C74 111.9(5) . . ?
C72 C73 H73A 109.2 . . ?
C74 C73 H73A 109.2 . . ?
C72 C73 H73B 109.2 . . ?
C74 C73 H73B 109.2 . . ?
H73A C73 H73B 107.9 . . ?
C75 C74 C73 114.7(6) . . ?
C75 C74 H74A 108.6 . . ?
C73 C74 H74A 108.6 . . ?
C75 C74 H74B 108.6 . . ?
C73 C74 H74B 108.6 . . ?
H74A C74 H74B 107.6 . . ?
C76 C75 C74 113.9(7) . . ?
C76 C75 H75A 108.8 . . ?
C74 C75 H75A 108.8 . . ?
C76 C75 H75B 108.8 . . ?
C74 C75 H75B 108.8 . . ?
H75A C75 H75B 107.7 . . ?
C75 C76 C77 113.0(7) . . ?
C75 C76 H76A 109 . . ?
C77 C76 H76A 109 . . ?
C75 C76 H76B 109 . . ?
C77 C76 H76B 109 . . ?
H76A C76 H76B 107.8 . . ?
C78 C77 C76 114.0(6) . . ?
C78 C77 H77A 108.7 . . ?
C76 C77 H77A 108.7 . . ?
C78 C77 H77B 108.7 . . ?
C76 C77 H77B 108.7 . . ?
H77A C77 H77B 107.6 . . ?
C77 C78 C79 114.3(6) . . ?
C77 C78 H78A 108.7 . . ?
C79 C78 H78A 108.7 . . ?
C77 C78 H78B 108.7 . . ?
C79 C78 H78B 108.7 . . ?
H78A C78 H78B 107.6 . . ?
C80 C79 C78 115.6(7) . . ?
C80 C79 H79A 108.4 . . ?
C78 C79 H79A 108.4 . . ?
C80 C79 H79B 108.4 . . ?
C78 C79 H79B 108.4 . . ?
H79A C79 H79B 107.4 . . ?
C79 C80 C81 117.1(6) . . ?
C79 C80 H80A 108 . . ?
C81 C80 H80A 108 . . ?
C79 C80 H80B 108 . . ?
C81 C80 H80B 108 . . ?
H80A C80 H80B 107.3 . . ?
C88 C81 C80 111.7(5) . . ?
C88 C81 C82 110.8(5) . . ?
C80 C81 C82 113.2(5) . . ?
C88 C81 H81 106.9 . . ?
C80 C81 H81 106.9 . . ?
C82 C81 H81 106.9 . . ?
C87 C82 C83 116.9(6) . . ?
C87 C82 C81 122.3(5) . . ?
C83 C82 C81 120.8(6) . . ?
C84 C83 C82 124.6(7) . . ?
C84 C83 H83 117.7 . . ?
C82 C83 H83 117.7 . . ?
C83 C84 C85 115.2(6) . . ?
C83 C84 C17 126.4(8) . . ?
C85 C84 C17 118.2(7) . . ?
O35 C85 C86 118.2(8) . . ?
O35 C85 C84 117.9(7) . . ?
C86 C85 C84 123.4(6) . . ?
C85 C86 C87 117.1(7) . . ?
C85 C86 H86 121.5 . . ?
C87 C86 H86 121.5 . . ?
C82 C87 C86 122.9(6) . . ?
C82 C87 O29 120.0(5) . . ?
C86 C87 O29 117.1(5) . . ?
C93 C88 C89 113.8(6) . . ?
C93 C88 C81 125.0(5) . . ?
C89 C88 C81 120.9(5) . . ?
C90 C89 C88 123.2(6) . . ?
C90 C89 O27 118.9(6) . . ?
C88 C89 O27 117.8(6) . . ?
C89 C90 C91 119.0(6) . . ?
C89 C90 H90 120.5 . . ?
C91 C90 H90 120.5 . . ?
C02B C91 C90 120.7(7) . . ?
C02B C91 O33 119.0(6) . . ?
C90 C91 O33 119.9(6) . . ?
C02B C93 C88 124.7(6) . . ?
C02B C93 H93 117.6 . . ?
C88 C93 H93 117.6 . . ?
C101 C94 C95 113.5(6) . . ?
C101 C94 C02B 110.6(6) . . ?
C95 C94 C02B 111.0(5) . . ?
C101 C94 H94 107.1 . . ?
C95 C94 H94 107.1 . . ?
C02B C94 H94 107.1 . . ?
C100 C95 C96 117.1(6) . . ?
C100 C95 C94 124.5(6) . . ?
C96 C95 C94 118.1(6) . . ?
C97 C96 C95 121.7(6) . . ?
C97 C96 O31 119.0(7) . . ?
C95 C96 O31 119.1(6) . . ?
C96 C97 C98 119.0(6) . . ?
C96 C97 H97 120.5 . . ?
C98 C97 H97 120.5 . . ?
C99 C98 C97 122.1(6) . . ?
C99 C98 O41 119.2(6) . . ?
C97 C98 O41 118.7(5) . . ?
C98 C99 C100 117.3(6) . . ?
C98 C99 C24 122.5(6) . . ?
C100 C99 C24 120.1(6) . . ?
C95 C100 C99 122.8(6) . . ?
C95 C100 H100 118.6 . . ?
C99 C100 H100 118.6 . . ?
C102 C101 C94 121.4(9) . . ?
C102 C101 H10C 107 . . ?
C94 C101 H10C 107 . . ?
C102 C101 H10D 107 . . ?
C94 C101 H10D 107 . . ?
H10C C101 H10D 106.7 . . ?
C101 C102 C103 108.4(14) . . ?
C101 C102 H10E 110 . . ?
C103 C102 H10E 110 . . ?
C101 C102 H10F 110 . . ?
C103 C102 H10F 110 . . ?
H10E C102 H10F 108.4 . . ?
C104 C103 C102 103.6(15) . . ?
C104 C103 H10G 111.1 . . ?
C102 C103 H10G 111.1 . . ?
C104 C103 H10H 111.1 . . ?
C102 C103 H10H 111.1 . . ?
H10G C103 H10H 109 . . ?
C105 C104 C103 109.8(13) . . ?
C105 C104 H10I 109.7 . . ?
C103 C104 H10I 109.7 . . ?
C105 C104 H10J 109.7 . . ?
C103 C104 H10J 109.7 . . ?
H10I C104 H10J 108.2 . . ?
C106 C105 C104 115.3(14) . . ?
C106 C105 H10K 108.4 . . ?
C104 C105 H10K 108.4 . . ?
C106 C105 H10L 108.4 . . ?
C104 C105 H10L 108.4 . . ?
H10K C105 H10L 107.5 . . ?
C107 C106 C105 119.3(15) . . ?
C107 C106 H10M 107.5 . . ?
C105 C106 H10M 107.5 . . ?
C107 C106 H10N 107.5 . . ?
C105 C106 H10N 107.5 . . ?
H10M C106 H10N 107 . . ?
C106 C107 C108 112.7(15) . . ?
C106 C107 H10O 109 . . ?
C108 C107 H10O 109 . . ?
C106 C107 H10P 109 . . ?
C108 C107 H10P 109 . . ?
H10O C107 H10P 107.8 . . ?
C107 C108 C109 117.3(13) . . ?
C107 C108 H10Q 108 . . ?
C109 C108 H10Q 108 . . ?
C107 C108 H10R 108 . . ?
C109 C108 H10R 108 . . ?
H10Q C108 H10R 107.2 . . ?
C110 C109 C108 112.4(10) . . ?
C110 C109 H10S 109.1 . . ?
C108 C109 H10S 109.1 . . ?
C110 C109 H10T 109.1 . . ?
C108 C109 H10T 109.1 . . ?
H10S C109 H10T 107.9 . . ?
C109 C110 C111 113.1(8) . . ?
C109 C110 C117 112.0(8) . . ?
C111 C110 C117 111.6(7) . . ?
C109 C110 H110 106.6 . . ?
C111 C110 H110 106.6 . . ?
C117 C110 H110 106.6 . . ?
C112 C111 C116 113.6(8) . . ?
C112 C111 C110 127.6(9) . . ?
C116 C111 C110 118.7(8) . . ?
C111 C112 C113 127.2(7) . . ?
C111 C112 H112 116.4 . . ?
C113 C112 H112 116.4 . . ?
C112 C113 C114 114.7(6) . . ?
C112 C113 C71 124.9(6) . . ?
C114 C113 C71 120.3(6) . . ?
C115 C114 C113 124.5(8) . . ?
C115 C114 O23 115.5(7) . . ?
C113 C114 O23 119.8(7) . . ?
C114 C115 C116 119.5(8) . . ?
C114 C115 H115 120.2 . . ?
C116 C115 H115 120.2 . . ?
C115 C116 C111 120.5(8) . . ?
C115 C116 O45 122.5(9) . . ?
C111 C116 O45 117.0(9) . . ?
C122 C117 C118 117.1(7) . . ?
C122 C117 C110 120.9(7) . . ?
C118 C117 C110 122.0(7) . . ?
C119 C118 C117 123.1(7) . . ?
C119 C118 H118 118.4 . . ?
C117 C118 H118 118.4 . . ?
C120 C119 C118 117.7(7) . . ?
C120 C119 C123 121.0(7) . . ?
C118 C119 C123 121.3(6) . . ?
C119 C120 O15 119.5(7) . . ?
C119 C120 C121 121.4(8) . . ?
O15 C120 C121 119.1(7) . . ?
C120 C121 C122 118.8(8) . . ?
C120 C121 H121 120.6 . . ?
C122 C121 H121 120.6 . . ?
C117 C122 O47 120.7(8) . . ?
C117 C122 C121 121.7(8) . . ?
O47 C122 C121 117.5(8) . . ?
C119 C123 C124 113.6(6) . . ?
C119 C123 C130 110.0(5) . . ?
C124 C123 C130 110.5(5) . . ?
C119 C123 H123 107.5 . . ?
C124 C123 H123 107.5 . . ?
C130 C123 H123 107.5 . . ?
C129 C124 C125 115.2(6) . . ?
C129 C124 C123 124.4(6) . . ?
C125 C124 C123 120.4(5) . . ?
C126 C125 C124 122.0(6) . . ?
C126 C125 O17 121.0(6) . . ?
C124 C125 O17 116.8(6) . . ?
C125 C126 C127 121.1(7) . . ?
C125 C126 H126 119.4 . . ?
C127 C126 H126 119.4 . . ?
C126 C127 O19 123.0(6) . . ?
C126 C127 C128 121.3(6) . . ?
O19 C127 C128 115.7(6) . . ?
C129 C128 C127 113.8(6) . . ?
C129 C128 C64 125.7(6) . . ?
C127 C128 C64 120.4(6) . . ?
C124 C129 C128 126.4(6) . . ?
C124 C129 H129 116.8 . . ?
C128 C129 H129 116.8 . . ?
C131 C130 C123 113.1(7) . . ?
C131 C130 H13A 109 . . ?
C123 C130 H13A 109 . . ?
C131 C130 H13B 109 . . ?
C123 C130 H13B 109 . . ?
H13A C130 H13B 107.8 . . ?
C130 C131 C132 112.5(8) . . ?
C130 C131 H13C 109.1 . . ?
C132 C131 H13C 109.1 . . ?
C130 C131 H13D 109.1 . . ?
C132 C131 H13D 109.1 . . ?
H13C C131 H13D 107.8 . . ?
C133 C132 C131 104.0(8) . . ?
C133 C132 H13E 110.9 . . ?
C131 C132 H13E 110.9 . . ?
C133 C132 H13F 110.9 . . ?
C131 C132 H13F 110.9 . . ?
H13E C132 H13F 109 . . ?
C134 C133 C132 109.0(9) . . ?
C134 C133 H13G 109.9 . . ?
C132 C133 H13G 109.9 . . ?
C134 C133 H13H 109.9 . . ?
C132 C133 H13H 109.9 . . ?
H13G C133 H13H 108.3 . . ?
C133 C134 C135 115.4(9) . . ?
C133 C134 H13I 108.4 . . ?
C135 C134 H13I 108.4 . . ?
C133 C134 H13J 108.4 . . ?
C135 C134 H13J 108.4 . . ?
H13I C134 H13J 107.5 . . ?
C136 C135 C134 112.6(8) . . ?
C136 C135 H13K 109.1 . . ?
C134 C135 H13K 109.1 . . ?
C136 C135 H13L 109.1 . . ?
C134 C135 H13L 109.1 . . ?
H13K C135 H13L 107.8 . . ?
C135 C136 C137 116.6(7) . . ?
C135 C136 H13M 108.1 . . ?
C137 C136 H13M 108.1 . . ?
C135 C136 H13N 108.1 . . ?
C137 C136 H13N 108.1 . . ?
H13M C136 H13N 107.3 . . ?
C136 C137 C138 114.1(6) . . ?
C136 C137 H13O 108.7 . . ?
C138 C137 H13O 108.7 . . ?
C136 C137 H13P 108.7 . . ?
C138 C137 H13P 108.7 . . ?
H13O C137 H13P 107.6 . . ?
C47 C138 C137 113.1(5) . . ?
C47 C138 H13Q 109 . . ?
C137 C138 H13Q 109 . . ?
C47 C138 H13R 109 . . ?
C137 C138 H13R 109 . . ?
H13Q C138 H13R 107.8 . . ?
O1 C139 O2 119.2(13) . . ?
O1 C139 C140 120.0(13) . . ?
O2 C139 C140 118.5(13) . . ?
C139 C140 C141 112.7(9) . . ?
C139 C140 C142 111.2(13) . . ?
C141 C140 C142 107.4(11) . . ?
C139 C140 C143 104.2(12) . . ?
C141 C140 C143 110.4(12) . . ?
C142 C140 C143 110.9(10) . . ?
C140 C141 H14A 109.5 . . ?
C140 C141 H14B 109.5 . . ?
H14A C141 H14B 109.5 . . ?
C140 C141 H14C 109.5 . . ?
H14A C141 H14C 109.5 . . ?
H14B C141 H14C 109.5 . . ?
C140 C142 H14D 109.5 . . ?
C140 C142 H14E 109.5 . . ?
H14D C142 H14E 109.5 . . ?
C140 C142 H14F 109.5 . . ?
H14D C142 H14F 109.5 . . ?
H14E C142 H14F 109.5 . . ?
C140 C143 H14G 109.5 . . ?
C140 C143 H14H 109.5 . . ?
H14G C143 H14H 109.5 . . ?
C140 C143 H14I 109.5 . . ?
H14G C143 H14I 109.5 . . ?
H14H C143 H14I 109.5 . . ?
O4 C144 O3 122.9(10) . . ?
O4 C144 C145 127.6(11) . . ?
O3 C144 C145 109.5(11) . . ?
C148 C145 C147 107.3(11) . . ?
C148 C145 C144 113.9(8) . . ?
C147 C145 C144 107.8(8) . . ?
C148 C145 C146 113.6(9) . . ?
C147 C145 C146 107.6(7) . . ?
C144 C145 C146 106.4(10) . . ?
C145 C146 H14J 109.5 . . ?
C145 C146 H14K 109.5 . . ?
H14J C146 H14K 109.5 . . ?
C145 C146 H14L 109.5 . . ?
H14J C146 H14L 109.5 . . ?
H14K C146 H14L 109.5 . . ?
C145 C147 H14M 109.5 . . ?
C145 C147 H14N 109.5 . . ?
H14M C147 H14N 109.5 . . ?
C145 C147 H14O 109.5 . . ?
H14M C147 H14O 109.5 . . ?
H14N C147 H14O 109.5 . . ?
C145 C148 H14P 109.5 . . ?
C145 C148 H14Q 109.5 . . ?
H14P C148 H14Q 109.5 . . ?
C145 C148 H14R 109.5 . . ?
H14P C148 H14R 109.5 . . ?
H14Q C148 H14R 109.5 . . ?
O6 C149 O5 122.6(8) . . ?
O6 C149 C150 125.5(8) . . ?
O5 C149 C150 111.9(7) . . ?
C151 C150 C153 109.9(9) . . ?
C151 C150 C152 111.5(8) . . ?
C153 C150 C152 110.2(8) . . ?
C151 C150 C149 108.2(7) . . ?
C153 C150 C149 108.9(7) . . ?
C152 C150 C149 108.1(7) . . ?
C150 C151 H15A 109.5 . . ?
C150 C151 H15B 109.5 . . ?
H15A C151 H15B 109.5 . . ?
C150 C151 H15C 109.5 . . ?
H15A C151 H15C 109.5 . . ?
H15B C151 H15C 109.5 . . ?
C150 C152 H15D 109.5 . . ?
C150 C152 H15E 109.5 . . ?
H15D C152 H15E 109.5 . . ?
C150 C152 H15F 109.5 . . ?
H15D C152 H15F 109.5 . . ?
H15E C152 H15F 109.5 . . ?
C150 C153 H15G 109.5 . . ?
C150 C153 H15H 109.5 . . ?
H15G C153 H15H 109.5 . . ?
C150 C153 H15I 109.5 . . ?
H15G C153 H15I 109.5 . . ?
H15H C153 H15I 109.5 . . ?
O7 C154 O8 121.1(6) . . ?
O7 C154 C155 129.0(6) . . ?
O8 C154 C155 109.9(6) . . ?
C158 C155 C157 111.7(9) . . ?
C158 C155 C154 110.7(6) . . ?
C157 C155 C154 109.0(6) . . ?
C158 C155 C156 111.7(10) . . ?
C157 C155 C156 103.9(10) . . ?
C154 C155 C156 109.6(7) . . ?
C155 C156 H15J 109.5 . . ?
C155 C156 H15K 109.5 . . ?
H15J C156 H15K 109.5 . . ?
C155 C156 H15L 109.5 . . ?
H15J C156 H15L 109.5 . . ?
H15K C156 H15L 109.5 . . ?
C155 C157 H15M 109.5 . . ?
C155 C157 H15N 109.5 . . ?
H15M C157 H15N 109.5 . . ?
C155 C157 H15O 109.5 . . ?
H15M C157 H15O 109.5 . . ?
H15N C157 H15O 109.5 . . ?
C155 C158 H15P 109.5 . . ?
C155 C158 H15Q 109.5 . . ?
H15P C158 H15Q 109.5 . . ?
C155 C158 H15R 109.5 . . ?
H15P C158 H15R 109.5 . . ?
H15Q C158 H15R 109.5 . . ?
O10 C159 O9 121.0(8) . . ?
O10 C159 C160 127.1(9) . . ?
O9 C159 C160 111.9(8) . . ?
C162 C160 C159 109.8(7) . . ?
C162 C160 C161 110.1(8) . . ?
C159 C160 C161 110.7(7) . . ?
C162 C160 C163 113.0(8) . . ?
C159 C160 C163 107.2(8) . . ?
C161 C160 C163 106.0(8) . . ?
C160 C161 H16A 109.5 . . ?
C160 C161 H16B 109.5 . . ?
H16A C161 H16B 109.5 . . ?
C160 C161 H16C 109.5 . . ?
H16A C161 H16C 109.5 . . ?
H16B C161 H16C 109.5 . . ?
C160 C162 H16D 109.5 . . ?
C160 C162 H16E 109.5 . . ?
H16D C162 H16E 109.5 . . ?
C160 C162 H16F 109.5 . . ?
H16D C162 H16F 109.5 . . ?
H16E C162 H16F 109.5 . . ?
C160 C163 H16G 109.5 . . ?
C160 C163 H16H 109.5 . . ?
H16G C163 H16H 109.5 . . ?
C160 C163 H16I 109.5 . . ?
H16G C163 H16I 109.5 . . ?
H16H C163 H16I 109.5 . . ?
O12 C164 O11 123.0(8) . . ?
O12 C164 C165 124.8(9) . . ?
O11 C164 C165 112.1(8) . . ?
C166 C165 C164 112.3(9) . . ?
C166 C165 C168 114.8(11) . . ?
C164 C165 C168 108.0(9) . . ?
C166 C165 C167 107.9(14) . . ?
C164 C165 C167 108.8(8) . . ?
C168 C165 C167 104.5(9) . . ?
C165 C166 H16J 109.5 . . ?
C165 C166 H16K 109.5 . . ?
H16J C166 H16K 109.5 . . ?
C165 C166 H16L 109.5 . . ?
H16J C166 H16L 109.5 . . ?
H16K C166 H16L 109.5 . . ?
C165 C167 H16M 109.5 . . ?
C165 C167 H16N 109.5 . . ?
H16M C167 H16N 109.5 . . ?
C165 C167 H16O 109.5 . . ?
H16M C167 H16O 109.5 . . ?
H16N C167 H16O 109.5 . . ?
C165 C168 H16P 109.5 . . ?
C165 C168 H16Q 109.5 . . ?
H16P C168 H16Q 109.5 . . ?
C165 C168 H16R 109.5 . . ?
H16P C168 H16R 109.5 . . ?
H16Q C168 H16R 109.5 . . ?
O14 C169 O13 123.2(7) . . ?
O14 C169 C172 126.7(7) . . ?
O13 C169 C172 110.1(7) . . ?
C172 C170 H17A 109.5 . . ?
C172 C170 H17B 109.5 . . ?
H17A C170 H17B 109.5 . . ?
C172 C170 H17C 109.5 . . ?
H17A C170 H17C 109.5 . . ?
H17B C170 H17C 109.5 . . ?
C172 C171 H17D 109.5 . . ?
C172 C171 H17E 109.5 . . ?
H17D C171 H17E 109.5 . . ?
C172 C171 H17F 109.5 . . ?
H17D C171 H17F 109.5 . . ?
H17E C171 H17F 109.5 . . ?
C173 C172 C169 108.3(7) . . ?
C173 C172 C170 108.9(8) . . ?
C169 C172 C170 108.3(7) . . ?
C173 C172 C171 111.2(9) . . ?
C169 C172 C171 109.7(7) . . ?
C170 C172 C171 110.4(7) . . ?
C172 C173 H17G 109.5 . . ?
C172 C173 H17H 109.5 . . ?
H17G C173 H17H 109.5 . . ?
C172 C173 H17I 109.5 . . ?
H17G C173 H17I 109.5 . . ?
H17H C173 H17I 109.5 . . ?
O16 C174 O15 121.4(9) . . ?
O16 C174 C175 127.4(12) . . ?
O15 C174 C175 111.3(10) . . ?
C177 C175 C174 115.9(8) . . ?
C177 C175 C178 109.5(13) . . ?
C174 C175 C178 107.1(11) . . ?
C177 C175 C176 110.7(12) . . ?
C174 C175 C176 107.8(11) . . ?
C178 C175 C176 105.1(12) . . ?
C175 C176 H17J 109.5 . . ?
C175 C176 H17K 109.5 . . ?
H17J C176 H17K 109.5 . . ?
C175 C176 H17L 109.5 . . ?
H17J C176 H17L 109.5 . . ?
H17K C176 H17L 109.5 . . ?
C175 C177 H17M 109.5 . . ?
C175 C177 H17N 109.5 . . ?
H17M C177 H17N 109.5 . . ?
C175 C177 H17O 109.5 . . ?
H17M C177 H17O 109.5 . . ?
H17N C177 H17O 109.5 . . ?
C175 C178 H17P 109.5 . . ?
C175 C178 H17Q 109.5 . . ?
H17P C178 H17Q 109.5 . . ?
C175 C178 H17R 109.5 . . ?
H17P C178 H17R 109.5 . . ?
H17Q C178 H17R 109.5 . . ?
O20 C184 O19 122.2(7) . . ?
O20 C184 C185 127.0(8) . . ?
O19 C184 C185 110.8(8) . . ?
C187 C185 C186 118.2(10) . . ?
C187 C185 C184 111.2(8) . . ?
C186 C185 C184 109.0(8) . . ?
C187 C185 C188 103.8(11) . . ?
C186 C185 C188 106.3(9) . . ?
C184 C185 C188 107.7(8) . . ?
C185 C186 H18A 109.5 . . ?
C185 C186 H18B 109.5 . . ?
H18A C186 H18B 109.5 . . ?
C185 C186 H18C 109.5 . . ?
H18A C186 H18C 109.5 . . ?
H18B C186 H18C 109.5 . . ?
C185 C187 H18D 109.5 . . ?
C185 C187 H18E 109.5 . . ?
H18D C187 H18E 109.5 . . ?
C185 C187 H18F 109.5 . . ?
H18D C187 H18F 109.5 . . ?
H18E C187 H18F 109.5 . . ?
C185 C188 H18G 109.5 . . ?
C185 C188 H18H 109.5 . . ?
H18G C188 H18H 109.5 . . ?
C185 C188 H18I 109.5 . . ?
H18G C188 H18I 109.5 . . ?
H18H C188 H18I 109.5 . . ?
O22 C189 O21 124.9(7) . . ?
O22 C189 C190 123.6(8) . . ?
O21 C189 C190 111.5(6) . . ?
C189 C190 C192 108.9(7) . . ?
C189 C190 C193 106.3(6) . . ?
C192 C190 C193 111.5(6) . . ?
C189 C190 C191 108.4(6) . . ?
C192 C190 C191 111.0(7) . . ?
C193 C190 C191 110.6(7) . . ?
C190 C191 H19A 109.5 . . ?
C190 C191 H19B 109.5 . . ?
H19A C191 H19B 109.5 . . ?
C190 C191 H19C 109.5 . . ?
H19A C191 H19C 109.5 . . ?
H19B C191 H19C 109.5 . . ?
C190 C192 H19D 109.5 . . ?
C190 C192 H19E 109.5 . . ?
H19D C192 H19E 109.5 . . ?
C190 C192 H19F 109.5 . . ?
H19D C192 H19F 109.5 . . ?
H19E C192 H19F 109.5 . . ?
C190 C193 H19G 109.5 . . ?
C190 C193 H19H 109.5 . . ?
H19G C193 H19H 109.5 . . ?
C190 C193 H19I 109.5 . . ?
H19G C193 H19I 109.5 . . ?
H19H C193 H19I 109.5 . . ?
O24 C194 O23 125.4(8) . . ?
O24 C194 C196 124.8(8) . . ?
O23 C194 C196 109.7(7) . . ?
C196 C195 H19J 109.5 . . ?
C196 C195 H19K 109.5 . . ?
H19J C195 H19K 109.5 . . ?
C196 C195 H19L 109.5 . . ?
H19J C195 H19L 109.5 . . ?
H19K C195 H19L 109.5 . . ?
C198 C196 C197 111.2(7) . . ?
C198 C196 C195 110.9(8) . . ?
C197 C196 C195 110.5(8) . . ?
C198 C196 C194 108.7(7) . . ?
C197 C196 C194 107.2(8) . . ?
C195 C196 C194 108.3(7) . . ?
C196 C197 H19M 109.5 . . ?
C196 C197 H19N 109.5 . . ?
H19M C197 H19N 109.5 . . ?
C196 C197 H19O 109.5 . . ?
H19M C197 H19O 109.5 . . ?
H19N C197 H19O 109.5 . . ?
C196 C198 H19P 109.5 . . ?
C196 C198 H19Q 109.5 . . ?
H19P C198 H19Q 109.5 . . ?
C196 C198 H19R 109.5 . . ?
H19P C198 H19R 109.5 . . ?
H19Q C198 H19R 109.5 . . ?
O26 C199 O25 123.6(8) . . ?
O26 C199 C200 124.3(9) . . ?
O25 C199 C200 111.8(8) . . ?
C201 C200 C199 105.7(9) . . ?
C201 C200 C202 106.6(10) . . ?
C199 C200 C202 111.4(9) . . ?
C201 C200 C203 111.9(11) . . ?
C199 C200 C203 109.0(8) . . ?
C202 C200 C203 112.0(9) . . ?
C200 C201 H20A 109.5 . . ?
C200 C201 H20B 109.5 . . ?
H20A C201 H20B 109.5 . . ?
C200 C201 H20C 109.5 . . ?
H20A C201 H20C 109.5 . . ?
H20B C201 H20C 109.5 . . ?
C200 C202 H20D 109.5 . . ?
C200 C202 H20E 109.5 . . ?
H20D C202 H20E 109.5 . . ?
C200 C202 H20F 109.5 . . ?
H20D C202 H20F 109.5 . . ?
H20E C202 H20F 109.5 . . ?
C200 C203 H20G 109.5 . . ?
C200 C203 H20H 109.5 . . ?
H20G C203 H20H 109.5 . . ?
C200 C203 H20I 109.5 . . ?
H20G C203 H20I 109.5 . . ?
H20H C203 H20I 109.5 . . ?
O28 C204 O27 122.0(7) . . ?
O28 C204 C205 127.3(8) . . ?
O27 C204 C205 110.7(8) . . ?
C204 C205 C208 109.1(9) . . ?
C204 C205 C206 104.8(7) . . ?
C208 C205 C206 110.9(7) . . ?
C204 C205 C207 112.1(6) . . ?
C208 C205 C207 107.6(7) . . ?
C206 C205 C207 112.4(9) . . ?
C205 C206 H20J 109.5 . . ?
C205 C206 H20K 109.5 . . ?
H20J C206 H20K 109.5 . . ?
C205 C206 H20L 109.5 . . ?
H20J C206 H20L 109.5 . . ?
H20K C206 H20L 109.5 . . ?
C205 C207 H20M 109.5 . . ?
C205 C207 H20N 109.5 . . ?
H20M C207 H20N 109.5 . . ?
C205 C207 H20O 109.5 . . ?
H20M C207 H20O 109.5 . . ?
H20N C207 H20O 109.5 . . ?
C205 C208 H20P 109.5 . . ?
C205 C208 H20Q 109.5 . . ?
H20P C208 H20Q 109.5 . . ?
C205 C208 H20R 109.5 . . ?
H20P C208 H20R 109.5 . . ?
H20Q C208 H20R 109.5 . . ?
O30 C209 O29 123.8(7) . . ?
O30 C209 C211 124.9(7) . . ?
O29 C209 C211 111.3(6) . . ?
C211 C210 H21A 109.5 . . ?
C211 C210 H21B 109.5 . . ?
H21A C210 H21B 109.5 . . ?
C211 C210 H21C 109.5 . . ?
H21A C210 H21C 109.5 . . ?
H21B C210 H21C 109.5 . . ?
C212 C211 C213 111.0(8) . . ?
C212 C211 C210 107.1(7) . . ?
C213 C211 C210 109.3(7) . . ?
C212 C211 C209 114.3(6) . . ?
C213 C211 C209 107.0(6) . . ?
C210 C211 C209 107.9(7) . . ?
C211 C212 H21D 109.5 . . ?
C211 C212 H21E 109.5 . . ?
H21D C212 H21E 109.5 . . ?
C211 C212 H21F 109.5 . . ?
H21D C212 H21F 109.5 . . ?
H21E C212 H21F 109.5 . . ?
C211 C213 H21G 109.5 . . ?
C211 C213 H21H 109.5 . . ?
H21G C213 H21H 109.5 . . ?
C211 C213 H21I 109.5 . . ?
H21G C213 H21I 109.5 . . ?
H21H C213 H21I 109.5 . . ?
O32 C214 O31 122.3(7) . . ?
O32 C214 C215 124.2(7) . . ?
O31 C214 C215 113.5(7) . . ?
C216 C215 C217 120.3(10) . . ?
C216 C215 C214 114.5(7) . . ?
C217 C215 C214 110.0(7) . . ?
C216 C215 C218 102.4(8) . . ?
C217 C215 C218 102.7(10) . . ?
C214 C215 C218 104.6(7) . . ?
C215 C216 H21J 109.5 . . ?
C215 C216 H21K 109.5 . . ?
H21J C216 H21K 109.5 . . ?
C215 C216 H21L 109.5 . . ?
H21J C216 H21L 109.5 . . ?
H21K C216 H21L 109.5 . . ?
C215 C217 H21M 109.5 . . ?
C215 C217 H21N 109.5 . . ?
H21M C217 H21N 109.5 . . ?
C215 C217 H21O 109.5 . . ?
H21M C217 H21O 109.5 . . ?
H21N C217 H21O 109.5 . . ?
C215 C218 H21P 109.5 . . ?
C215 C218 H21Q 109.5 . . ?
H21P C218 H21Q 109.5 . . ?
C215 C218 H21R 109.5 . . ?
H21P C218 H21R 109.5 . . ?
H21Q C218 H21R 109.5 . . ?
O34 C219 O33 124.6(8) . . ?
O34 C219 C220 125.7(6) . . ?
O33 C219 C220 109.6(6) . . ?
C221 C220 C223 109.7(7) . . ?
C221 C220 C219 109.1(6) . . ?
C223 C220 C219 109.2(6) . . ?
C221 C220 C222 107.3(6) . . ?
C223 C220 C222 110.2(7) . . ?
C219 C220 C222 111.4(6) . . ?
C220 C221 H22A 109.5 . . ?
C220 C221 H22B 109.5 . . ?
H22A C221 H22B 109.5 . . ?
C220 C221 H22C 109.5 . . ?
H22A C221 H22C 109.5 . . ?
H22B C221 H22C 109.5 . . ?
C220 C222 H22D 109.5 . . ?
C220 C222 H22E 109.5 . . ?
H22D C222 H22E 109.5 . . ?
C220 C222 H22F 109.5 . . ?
H22D C222 H22F 109.5 . . ?
H22E C222 H22F 109.5 . . ?
C220 C223 H22G 109.5 . . ?
C220 C223 H22H 109.5 . . ?
H22G C223 H22H 109.5 . . ?
C220 C223 H22I 109.5 . . ?
H22G C223 H22I 109.5 . . ?
H22H C223 H22I 109.5 . . ?
O36 C224 O35 121.6(8) . . ?
O36 C224 C225 125.5(11) . . ?
O35 C224 C225 112.8(10) . . ?
C227 C225 C226 112.0(10) . . ?
C227 C225 C224 105.8(10) . . ?
C226 C225 C224 109.7(10) . . ?
C227 C225 C228 112.3(13) . . ?
C226 C225 C228 113.2(13) . . ?
C224 C225 C228 103.2(9) . . ?
C225 C226 H22J 109.5 . . ?
C225 C226 H22K 109.5 . . ?
H22J C226 H22K 109.5 . . ?
C225 C226 H22L 109.5 . . ?
H22J C226 H22L 109.5 . . ?
H22K C226 H22L 109.5 . . ?
C225 C227 H22M 109.5 . . ?
C225 C227 H22N 109.5 . . ?
H22M C227 H22N 109.5 . . ?
C225 C227 H22O 109.5 . . ?
H22M C227 H22O 109.5 . . ?
H22N C227 H22O 109.5 . . ?
C225 C228 H22P 109.5 . . ?
C225 C228 H22Q 109.5 . . ?
H22P C228 H22Q 109.5 . . ?
C225 C228 H22R 109.5 . . ?
H22P C228 H22R 109.5 . . ?
H22Q C228 H22R 109.5 . . ?
O38 C229 O37 123.7(11) . . ?
O38 C229 C233 126.6(12) . . ?
O37 C229 C233 109.6(11) . . ?
O40 C234 O39 122.3(9) . . ?
O40 C234 C237 122.0(11) . . ?
O39 C234 C237 115.7(10) . . ?
C237 C235 H23J 109.5 . . ?
C237 C235 H23K 109.5 . . ?
H23J C235 H23K 109.5 . . ?
C237 C235 H23L 109.5 . . ?
H23J C235 H23L 109.5 . . ?
H23K C235 H23L 109.5 . . ?
C237 C236 H23M 109.5 . . ?
C237 C236 H23N 109.5 . . ?
H23M C236 H23N 109.5 . . ?
C237 C236 H23O 109.5 . . ?
H23M C236 H23O 109.5 . . ?
H23N C236 H23O 109.5 . . ?
C236 C237 C235 105.9(11) . . ?
C236 C237 C234 108.9(9) . . ?
C235 C237 C234 108.7(7) . . ?
C236 C237 C238 113.4(9) . . ?
C235 C237 C238 111.6(9) . . ?
C234 C237 C238 108.2(11) . . ?
C237 C238 H23P 109.5 . . ?
C237 C238 H23Q 109.5 . . ?
H23P C238 H23Q 109.5 . . ?
C237 C238 H23R 109.5 . . ?
H23P C238 H23R 109.5 . . ?
H23Q C238 H23R 109.5 . . ?
O42 C239 O41 118.6(12) . . ?
O42 C239 C240 133.6(15) . . ?
O41 C239 C240 102.9(14) . . ?
C243 C240 C242 112.1(17) . . ?
C243 C240 C239 112.8(10) . . ?
C242 C240 C239 109.8(9) . . ?
C243 C240 C241 110.2(14) . . ?
C242 C240 C241 113.8(14) . . ?
C239 C240 C241 97.4(12) . . ?
C240 C241 H24A 109.5 . . ?
C240 C241 H24B 109.5 . . ?
H24A C241 H24B 109.5 . . ?
C240 C241 H24C 109.5 . . ?
H24A C241 H24C 109.5 . . ?
H24B C241 H24C 109.5 . . ?
C240 C242 H24D 109.5 . . ?
C240 C242 H24E 109.5 . . ?
H24D C242 H24E 109.5 . . ?
C240 C242 H24F 109.5 . . ?
H24D C242 H24F 109.5 . . ?
H24E C242 H24F 109.5 . . ?
C240 C243 H24G 109.5 . . ?
C240 C243 H24H 109.5 . . ?
H24G C243 H24H 109.5 . . ?
C240 C243 H24I 109.5 . . ?
H24G C243 H24I 109.5 . . ?
H24H C243 H24I 109.5 . . ?
O48 C255 O47 118.9(14) . . ?
O48 C255 C256 132(2) . . ?
O47 C255 C256 110(2) . . ?
C257 C256 C255 108.7(15) . . ?
C257 C256 C258 115(3) . . ?
C255 C256 C258 109.1(12) . . ?
C257 C256 C259 116.1(18) . . ?
C255 C256 C259 100(2) . . ?
C258 C256 C259 106.4(13) . . ?
C256 C257 H25C 109.5 . . ?
C256 C257 H25D 109.5 . . ?
H25C C257 H25D 109.5 . . ?
C256 C257 H25E 109.5 . . ?
H25C C257 H25E 109.5 . . ?
H25D C257 H25E 109.5 . . ?
C256 C258 H25F 109.5 . . ?
C256 C258 H25G 109.5 . . ?
H25F C258 H25G 109.5 . . ?
C256 C258 H25H 109.5 . . ?
H25F C258 H25H 109.5 . . ?
H25G C258 H25H 109.5 . . ?
C256 C259 H25I 109.5 . . ?
C256 C259 H25J 109.5 . . ?
H25I C259 H25J 109.5 . . ?
C256 C259 H25K 109.5 . . ?
H25I C259 H25K 109.5 . . ?
H25J C259 H25K 109.5 . . ?
C306 C301 C302 118.1(16) . . ?
C306 C301 H301 120.9 . . ?
C302 C301 H301 120.9 . . ?
C303 C302 C301 122.4(19) . . ?
C303 C302 H302 118.8 . . ?
C301 C302 H302 118.8 . . ?
C304 C303 C302 116.0(17) . . ?
C304 C303 H303 122 . . ?
C302 C303 H303 122 . . ?
C303 C304 C305 122.3(15) . . ?
C303 C304 H304 118.9 . . ?
C305 C304 H304 118.9 . . ?
C306 C305 C304 123.2(18) . . ?
C306 C305 H305 118.4 . . ?
C304 C305 H305 118.4 . . ?
C305 C306 C301 117.4(19) . . ?
C305 C306 H306 121.3 . . ?
C301 C306 H306 121.3 . . ?
C406 C401 C402 116.4(14) . . ?
C406 C401 H401 121.8 . . ?
C402 C401 H401 121.8 . . ?
C403 C402 C401 120.1(13) . . ?
C403 C402 H402 119.9 . . ?
C401 C402 H402 119.9 . . ?
C404 C403 C402 120.5(15) . . ?
C404 C403 H403 119.8 . . ?
C402 C403 H403 119.8 . . ?
C403 C404 C405 118.2(15) . . ?
C403 C404 H404 120.9 . . ?
C405 C404 H404 120.9 . . ?
C406 C405 C404 124.8(14) . . ?
C406 C405 H405 117.6 . . ?
C404 C405 H405 117.6 . . ?
C405 C406 C401 119.3(15) . . ?
C405 C406 H406 120.3 . . ?
C401 C406 H406 120.3 . . ?
C502 C501 H50A 109.5 . . ?
C502 C501 H50B 109.5 . . ?
H50A C501 H50B 109.5 . . ?
C502 C501 H50C 109.5 . . ?
H50A C501 H50C 109.5 . . ?
H50B C501 H50C 109.5 . . ?
C501 C502 C503 106.2(17) . . ?
C501 C502 H50D 110.5 . . ?
C503 C502 H50D 110.5 . . ?
C501 C502 H50E 110.5 . . ?
C503 C502 H50E 110.5 . . ?
H50D C502 H50E 108.7 . . ?
C504 C503 C502 123.2(18) . . ?
C504 C503 H50F 106.5 . . ?
C502 C503 H50F 106.5 . . ?
C504 C503 H50G 106.5 . . ?
C502 C503 H50G 106.5 . . ?
H50F C503 H50G 106.5 . . ?
C503 C504 C505 111.6(15) . . ?
C503 C504 H50H 109.3 . . ?
C505 C504 H50H 109.3 . . ?
C503 C504 H50I 109.3 . . ?
C505 C504 H50I 109.3 . . ?
H50H C504 H50I 108 . . ?
C504 C505 C506 100.1(14) . . ?
C504 C505 H50J 111.8 . . ?
C506 C505 H50J 111.8 . . ?
C504 C505 H50K 111.8 . . ?
C506 C505 H50K 111.8 . . ?
H50J C505 H50K 109.5 . . ?
C505 C506 H50L 109.5 . . ?
C505 C506 H50M 109.5 . . ?
H50L C506 H50M 109.5 . . ?
C505 C506 H50N 109.5 . . ?
H50L C506 H50N 109.5 . . ?
H50M C506 H50N 109.5 . . ?
C602 C601 C606 120 . . ?
C602 C601 H601 120 . . ?
C606 C601 H601 120 . . ?
C603 C602 C601 120 . . ?
C603 C602 H602 120 . . ?
C601 C602 H602 120 . . ?
C604 C603 C602 120 . . ?
C604 C603 H603 120 . . ?
C602 C603 H603 120 . . ?
C603 C604 C605 120 . . ?
C603 C604 H604 120 . . ?
C605 C604 H604 120 . . ?
C604 C605 C606 120 . . ?
C604 C605 H605 120 . . ?
C606 C605 H605 120 . . ?
C605 C606 C601 120 . . ?
C605 C606 H606 120 . . ?
C601 C606 H606 120 . . ?
C702 C701 C703 125.9(15) . 3_566 ?
C702 C701 H701 117 . . ?
C703 C701 H701 117 3_566 . ?
C703 C702 C701 120.9(16) . . ?
C703 C702 H702 119.5 . . ?
C701 C702 H702 119.5 . . ?
C702 C703 C701 112.6(16) . 3_566 ?
C702 C703 H703 123.7 . . ?
C701 C703 H703 123.7 3_566 . ?
C139 O1 C5 121.6(9) . . ?
C1 O3 C144 116.4(7) . . ?
C149 O5 C51 118.7(6) . . ?
C154 O8 C49 119.1(5) . . ?
C159 O9 C38 120.4(6) . . ?
C164 O11 C40 121.6(6) . . ?
C169 O13 C42 116.6(5) . . ?
C174 O15 C120 121.2(7) . . ?
C184 O19 C127 121.2(6) . . ?
C189 O21 C70 117.6(5) . . ?
C194 O23 C114 115.5(6) . . ?
C199 O25 C68 120.8(6) . . ?
C204 O27 C89 121.3(6) . . ?
C209 O29 C87 115.8(5) . . ?
C214 O31 C96 120.1(6) . . ?
C219 O33 C91 118.6(6) . . ?
C224 O35 C85 121.8(7) . . ?
C229 O37 C19 118.0(8) . . ?
C234 O39 C21 124.1(7) . . ?
C98 O41 C239 113.2(8) . . ?
C122 O47 C255 116.9(11) . . ?
C233 C231 H23A 109.5 . . ?
C233 C231 H23B 109.5 . . ?
H23A C231 H23B 109.5 . . ?
C233 C231 H23C 109.5 . . ?
H23A C231 H23C 109.5 . . ?
H23B C231 H23C 109.5 . . ?
C233 C230 H23D 109.5 . . ?
C233 C230 H23E 109.5 . . ?
H23D C230 H23E 109.5 . . ?
C233 C230 H23F 109.5 . . ?
H23D C230 H23F 109.5 . . ?
H23E C230 H23F 109.5 . . ?
C233 C232 H23G 109.5 . . ?
C233 C232 H23H 109.5 . . ?
H23G C232 H23H 109.5 . . ?
C233 C232 H23I 109.5 . . ?
H23G C232 H23I 109.5 . . ?
H23H C232 H23I 109.5 . . ?
C229 C233 C231 115.6(11) . . ?
C229 C233 C232 115.9(13) . . ?
C231 C233 C232 126.6(15) . . ?
C229 C233 C230 103.0(12) . . ?
C231 C233 C230 97.0(13) . . ?
C232 C233 C230 84.7(13) . . ?

loop_
_geom_bond_atom_site_label_1
_geom_bond_atom_site_label_2
_geom_bond_distance
_geom_bond_site_symmetry_2
_geom_bond_publ_flag
C1 C6 1.376(11) . ?
C1 O3 1.396(9) . ?
C1 C2 1.403(10) . ?
C2 C3 1.388(9) . ?
C2 C54 1.526(10) . ?
C02B C93 1.358(8) . ?
C02B C91 1.373(9) . ?
C02B C94 1.562(9) . ?
C3 C4 1.349(9) . ?
C3 H3 0.95 . ?
C4 C5 1.400(10) . ?
C4 C7 1.514(10) . ?
C5 C6 1.375(11) . ?
C5 O1 1.448(10) . ?
C6 H6 0.95 . ?
C7 C45 1.530(9) . ?
C7 C8 1.550(11) . ?
C7 H7 1 . ?
C8 C9 1.504(13) . ?
C8 H8A 0.99 . ?
C8 H8B 0.99 . ?
C9 C10 1.257(15) . ?
C9 H9A 0.99 . ?
C9 H9B 0.99 . ?
C10 C11 1.551(17) . ?
C10 H10A 0.99 . ?
C10 H10B 0.99 . ?
C11 C12 1.71(2) . ?
C11 H11A 0.99 . ?
C11 H11B 0.99 . ?
C12 C13 1.85(3) . ?
C12 H12A 0.99 . ?
C12 H12B 0.99 . ?
C13 C14 1.82(2) . ?
C13 H93A 0.99 . ?
C13 H93B 0.99 . ?
C14 C16 1.385(19) . ?
C14 H94A 0.99 . ?
C14 H94B 0.99 . ?
C16 C17 1.481(16) . ?
C16 H96A 0.99 . ?
C16 H96B 0.99 . ?
C17 C84 1.487(10) . ?
C17 C18 1.542(10) . ?
C17 H17 1 . ?
C18 C23 1.354(10) . ?
C18 C19 1.385(9) . ?
C19 C20 1.361(10) . ?
C19 O37 1.418(9) . ?
C20 C21 1.361(10) . ?
C20 H20 0.95 . ?
C21 C22 1.375(9) . ?
C21 O39 1.427(8) . ?
C22 C23 1.400(9) . ?
C22 C24 1.533(9) . ?
C23 H23 0.95 . ?
C24 C25 1.503(9) . ?
C24 C99 1.526(8) . ?
C24 H24 1 . ?
C25 C26 1.511(10) . ?
C25 H25A 0.99 . ?
C25 H25B 0.99 . ?
C26 C27 1.502(10) . ?
C26 H26A 0.99 . ?
C26 H26B 0.99 . ?
C27 C28 1.487(10) . ?
C27 H27A 0.99 . ?
C27 H27B 0.99 . ?
C28 C29 1.583(10) . ?
C28 H28A 0.99 . ?
C28 H28B 0.99 . ?
C29 C30 1.478(10) . ?
C29 H29A 0.99 . ?
C29 H29B 0.99 . ?
C30 C31 1.535(10) . ?
C30 H30A 0.99 . ?
C30 H30B 0.99 . ?
C31 C32 1.552(10) . ?
C31 H31A 0.99 . ?
C31 H31B 0.99 . ?
C32 C33 1.506(9) . ?
C32 H32A 0.99 . ?
C32 H32B 0.99 . ?
C33 C34 1.526(9) . ?
C33 H33A 0.99 . ?
C33 H33B 0.99 . ?
C34 C41 1.488(9) . ?
C34 C35 1.529(9) . ?
C34 H34 1 . ?
C35 C36 1.389(8) . ?
C35 C40 1.431(9) . ?
C36 C37 1.382(8) . ?
C36 H36 0.95 . ?
C37 C38 1.424(9) . ?
C37 C47 1.495(8) . ?
C38 C39 1.349(9) . ?
C38 O9 1.389(7) . ?
C39 C40 1.369(9) . ?
C39 H39 0.95 . ?
C40 O11 1.410(8) . ?
C41 C42 1.396(9) . ?
C41 C46 1.410(9) . ?
C42 C43 1.353(9) . ?
C42 O13 1.400(7) . ?
C43 C44 1.371(10) . ?
C43 H43 0.95 . ?
C44 C45 1.414(10) . ?
C44 O43 1.528(11) . ?
C45 C46 1.359(9) . ?
C46 H46 0.95 . ?
C47 C48 1.513(9) . ?
C47 C138 1.531(8) . ?
C47 H47 1 . ?
C48 C53 1.398(8) . ?
C48 C49 1.403(8) . ?
C49 C50 1.349(9) . ?
C49 O8 1.423(7) . ?
C50 C51 1.360(9) . ?
C50 H50 0.95 . ?
C51 O5 1.392(7) . ?
C51 C52 1.408(9) . ?
C52 C53 1.387(9) . ?
C52 C54 1.524(9) . ?
C53 H53 0.95 . ?
C54 C55 1.542(10) . ?
C54 H54 1 . ?
C55 C56 1.537(16) . ?
C55 H55A 0.99 . ?
C55 H55B 0.99 . ?
C56 C57 1.403(19) . ?
C56 H56A 0.99 . ?
C56 H56B 0.99 . ?
C57 C58 1.454(19) . ?
C57 H57A 0.99 . ?
C57 H57B 0.99 . ?
C58 C59 1.507(19) . ?
C58 H58A 0.99 . ?
C58 H58B 0.99 . ?
C59 C60 1.52(2) . ?
C59 H59A 0.99 . ?
C59 H59B 0.99 . ?
C60 C61 1.358(16) . ?
C60 H60A 0.99 . ?
C60 H60B 0.99 . ?
C61 C62 1.634(15) . ?
C61 H61A 0.99 . ?
C61 H61B 0.99 . ?
C62 C63 1.490(11) . ?
C62 H62A 0.99 . ?
C62 H62B 0.99 . ?
C63 C64 1.544(9) . ?
C63 H63A 0.99 . ?
C63 H63B 0.99 . ?
C64 C128 1.509(9) . ?
C64 C65 1.512(9) . ?
C64 H64 1 . ?
C65 C70 1.367(8) . ?
C65 C66 1.394(9) . ?
C66 C67 1.347(9) . ?
C66 H66 0.95 . ?
C67 C68 1.396(9) . ?
C67 C71 1.514(9) . ?
C68 C69 1.371(10) . ?
C68 O25 1.387(9) . ?
C69 C70 1.350(10) . ?
C69 H69 0.95 . ?
C70 O21 1.412(8) . ?
C71 C113 1.512(9) . ?
C71 C72 1.526(8) . ?
C71 H71 1 . ?
C72 C73 1.521(9) . ?
C72 H72A 0.99 . ?
C72 H72B 0.99 . ?
C73 C74 1.543(9) . ?
C73 H73A 0.99 . ?
C73 H73B 0.99 . ?
C74 C75 1.535(10) . ?
C74 H74A 0.99 . ?
C74 H74B 0.99 . ?
C75 C76 1.481(11) . ?
C75 H75A 0.99 . ?
C75 H75B 0.99 . ?
C76 C77 1.558(10) . ?
C76 H76A 0.99 . ?
C76 H76B 0.99 . ?
C77 C78 1.479(10) . ?
C77 H77A 0.99 . ?
C77 H77B 0.99 . ?
C78 C79 1.507(10) . ?
C78 H78A 0.99 . ?
C78 H78B 0.99 . ?
C79 C80 1.487(9) . ?
C79 H79A 0.99 . ?
C79 H79B 0.99 . ?
C80 C81 1.523(9) . ?
C80 H80A 0.99 . ?
C80 H80B 0.99 . ?
C81 C88 1.473(9) . ?
C81 C82 1.535(8) . ?
C81 H81 1 . ?
C82 C87 1.360(8) . ?
C82 C83 1.395(8) . ?
C83 C84 1.385(9) . ?
C83 H83 0.95 . ?
C84 C85 1.403(10) . ?
C85 O35 1.382(8) . ?
C85 C86 1.386(10) . ?
C86 C87 1.406(8) . ?
C86 H86 0.95 . ?
C87 O29 1.413(7) . ?
C88 C93 1.397(8) . ?
C88 C89 1.403(9) . ?
C89 C90 1.372(9) . ?
C89 O27 1.417(7) . ?
C90 C91 1.377(9) . ?
C90 H90 0.95 . ?
C91 O33 1.422(8) . ?
C93 H93 0.95 . ?
C94 C101 1.515(11) . ?
C94 C95 1.531(9) . ?
C94 H94 1 . ?
C95 C100 1.371(8) . ?
C95 C96 1.401(9) . ?
C96 C97 1.367(9) . ?
C96 O31 1.413(8) . ?
C97 C98 1.382(9) . ?
C97 H97 0.95 . ?
C98 C99 1.363(8) . ?
C98 O41 1.391(7) . ?
C99 C100 1.404(8) . ?
C100 H100 0.95 . ?
C101 C102 1.362(16) . ?
C101 H10C 0.99 . ?
C101 H10D 0.99 . ?
C102 C103 1.688(18) . ?
C102 H10E 0.99 . ?
C102 H10F 0.99 . ?
C103 C104 1.56(2) . ?
C103 H10G 0.99 . ?
C103 H10H 0.99 . ?
C104 C105 1.546(15) . ?
C104 H10I 0.99 . ?
C104 H10J 0.99 . ?
C105 C106 1.464(18) . ?
C105 H10K 0.99 . ?
C105 H10L 0.99 . ?
C106 C107 1.421(16) . ?
C106 H10M 0.99 . ?
C106 H10N 0.99 . ?
C107 C108 1.530(18) . ?
C107 H10O 0.99 . ?
C107 H10P 0.99 . ?
C108 C109 1.531(14) . ?
C108 H10Q 0.99 . ?
C108 H10R 0.99 . ?
C109 C110 1.479(13) . ?
C109 H10S 0.99 . ?
C109 H10T 0.99 . ?
C110 C111 1.502(11) . ?
C110 C117 1.544(11) . ?
C110 H110 1 . ?
C111 C112 1.360(9) . ?
C111 C116 1.456(12) . ?
C112 C113 1.375(8) . ?
C112 H112 0.95 . ?
C113 C114 1.381(9) . ?
C114 C115 1.318(11) . ?
C114 O23 1.408(8) . ?
C115 C116 1.390(12) . ?
C115 H115 0.95 . ?
C116 O45 1.465(10) . ?
C117 C122 1.349(10) . ?
C117 C118 1.417(10) . ?
C118 C119 1.386(9) . ?
C118 H118 0.95 . ?
C119 C120 1.363(9) . ?
C119 C123 1.508(9) . ?
C120 O15 1.394(9) . ?
C120 C121 1.396(11) . ?
C121 C122 1.414(11) . ?
C121 H121 0.95 . ?
C122 O47 1.389(10) . ?
C123 C124 1.534(8) . ?
C123 C130 1.546(9) . ?
C123 H123 1 . ?
C124 C129 1.350(8) . ?
C124 C125 1.416(9) . ?
C125 C126 1.322(9) . ?
C125 O17 1.424(8) . ?
C126 C127 1.356(9) . ?
C126 H126 0.95 . ?
C127 O19 1.386(8) . ?
C127 C128 1.426(9) . ?
C128 C129 1.388(8) . ?
C129 H129 0.95 . ?
C130 C131 1.487(10) . ?
C130 H13A 0.99 . ?
C130 H13B 0.99 . ?
C131 C132 1.583(13) . ?
C131 H13C 0.99 . ?
C131 H13D 0.99 . ?
C132 C133 1.571(13) . ?
C132 H13E 0.99 . ?
C132 H13F 0.99 . ?
C133 C134 1.471(12) . ?
C133 H13G 0.99 . ?
C133 H13H 0.99 . ?
C134 C135 1.548(12) . ?
C134 H13I 0.99 . ?
C134 H13J 0.99 . ?
C135 C136 1.433(11) . ?
C135 H13K 0.99 . ?
C135 H13L 0.99 . ?
C136 C137 1.518(10) . ?
C136 H13M 0.99 . ?
C136 H13N 0.99 . ?
C137 C138 1.547(9) . ?
C137 H13O 0.99 . ?
C137 H13P 0.99 . ?
C138 H13Q 0.99 . ?
C138 H13R 0.99 . ?
C139 O1 1.262(13) . ?
C139 O2 1.280(17) . ?
C139 C140 1.483(16) . ?
C140 C141 1.524(15) . ?
C140 C142 1.528(17) . ?
C140 C143 1.544(16) . ?
C141 H14A 0.98 . ?
C141 H14B 0.98 . ?
C141 H14C 0.98 . ?
C142 H14D 0.98 . ?
C142 H14E 0.98 . ?
C142 H14F 0.98 . ?
C143 H14G 0.98 . ?
C143 H14H 0.98 . ?
C143 H14I 0.98 . ?
C144 O4 1.192(12) . ?
C144 O3 1.401(13) . ?
C144 C145 1.518(13) . ?
C145 C148 1.449(13) . ?
C145 C147 1.467(13) . ?
C145 C146 1.547(14) . ?
C146 H14J 0.98 . ?
C146 H14K 0.98 . ?
C146 H14L 0.98 . ?
C147 H14M 0.98 . ?
C147 H14N 0.98 . ?
C147 H14O 0.98 . ?
C148 H14P 0.98 . ?
C148 H14Q 0.98 . ?
C148 H14R 0.98 . ?
C149 O6 1.189(9) . ?
C149 O5 1.330(9) . ?
C149 C150 1.550(12) . ?
C150 C151 1.469(12) . ?
C150 C153 1.520(12) . ?
C150 C152 1.543(12) . ?
C151 H15A 0.98 . ?
C151 H15B 0.98 . ?
C151 H15C 0.98 . ?
C152 H15D 0.98 . ?
C152 H15E 0.98 . ?
C152 H15F 0.98 . ?
C153 H15G 0.98 . ?
C153 H15H 0.98 . ?
C153 H15I 0.98 . ?
C154 O7 1.184(7) . ?
C154 O8 1.388(7) . ?
C154 C155 1.501(9) . ?
C155 C158 1.437(11) . ?
C155 C157 1.445(12) . ?
C155 C156 1.543(13) . ?
C156 H15J 0.98 . ?
C156 H15K 0.98 . ?
C156 H15L 0.98 . ?
C157 H15M 0.98 . ?
C157 H15N 0.98 . ?
C157 H15O 0.98 . ?
C158 H15P 0.98 . ?
C158 H15Q 0.98 . ?
C158 H15R 0.98 . ?
C159 O10 1.204(9) . ?
C159 O9 1.342(10) . ?
C159 C160 1.482(11) . ?
C160 C162 1.474(11) . ?
C160 C161 1.511(11) . ?
C160 C163 1.556(12) . ?
C161 H16A 0.98 . ?
C161 H16B 0.98 . ?
C161 H16C 0.98 . ?
C162 H16D 0.98 . ?
C162 H16E 0.98 . ?
C162 H16F 0.98 . ?
C163 H16G 0.98 . ?
C163 H16H 0.98 . ?
C163 H16I 0.98 . ?
C164 O12 1.234(10) . ?
C164 O11 1.330(9) . ?
C164 C165 1.501(12) . ?
C165 C166 1.380(16) . ?
C165 C168 1.503(13) . ?
C165 C167 1.562(15) . ?
C166 H16J 0.98 . ?
C166 H16K 0.98 . ?
C166 H16L 0.98 . ?
C167 H16M 0.98 . ?
C167 H16N 0.98 . ?
C167 H16O 0.98 . ?
C168 H16P 0.98 . ?
C168 H16Q 0.98 . ?
C168 H16R 0.98 . ?
C169 O14 1.177(9) . ?
C169 O13 1.377(8) . ?
C169 C172 1.497(11) . ?
C170 C172 1.541(10) . ?
C170 H17A 0.98 . ?
C170 H17B 0.98 . ?
C170 H17C 0.98 . ?
C171 C172 1.552(12) . ?
C171 H17D 0.98 . ?
C171 H17E 0.98 . ?
C171 H17F 0.98 . ?
C172 C173 1.492(13) . ?
C173 H17G 0.98 . ?
C173 H17H 0.98 . ?
C173 H17I 0.98 . ?
C174 O16 1.230(12) . ?
C174 O15 1.336(13) . ?
C174 C175 1.480(13) . ?
C175 C177 1.444(13) . ?
C175 C178 1.505(18) . ?
C175 C176 1.571(19) . ?
C176 H17J 0.98 . ?
C176 H17K 0.98 . ?
C176 H17L 0.98 . ?
C177 H17M 0.98 . ?
C177 H17N 0.98 . ?
C177 H17O 0.98 . ?
C178 H17P 0.98 . ?
C178 H17Q 0.98 . ?
C178 H17R 0.98 . ?
C184 O20 1.209(9) . ?
C184 O19 1.358(10) . ?
C184 C185 1.542(11) . ?
C185 C187 1.450(13) . ?
C185 C186 1.508(12) . ?
C185 C188 1.559(14) . ?
C186 H18A 0.98 . ?
C186 H18B 0.98 . ?
C186 H18C 0.98 . ?
C187 H18D 0.98 . ?
C187 H18E 0.98 . ?
C187 H18F 0.98 . ?
C188 H18G 0.98 . ?
C188 H18H 0.98 . ?
C188 H18I 0.98 . ?
C189 O22 1.208(8) . ?
C189 O21 1.337(9) . ?
C189 C190 1.524(10) . ?
C190 C192 1.527(10) . ?
C190 C193 1.532(10) . ?
C190 C191 1.541(10) . ?
C191 H19A 0.98 . ?
C191 H19B 0.98 . ?
C191 H19C 0.98 . ?
C192 H19D 0.98 . ?
C192 H19E 0.98 . ?
C192 H19F 0.98 . ?
C193 H19G 0.98 . ?
C193 H19H 0.98 . ?
C193 H19I 0.98 . ?
C194 O24 1.181(8) . ?
C194 O23 1.339(9) . ?
C194 C196 1.552(11) . ?
C195 C196 1.549(12) . ?
C195 H19J 0.98 . ?
C195 H19K 0.98 . ?
C195 H19L 0.98 . ?
C196 C198 1.502(11) . ?
C196 C197 1.523(12) . ?
C197 H19M 0.98 . ?
C197 H19N 0.98 . ?
C197 H19O 0.98 . ?
C198 H19P 0.98 . ?
C198 H19Q 0.98 . ?
C198 H19R 0.98 . ?
C199 O26 1.220(10) . ?
C199 O25 1.327(10) . ?
C199 C200 1.514(12) . ?
C200 C201 1.478(15) . ?
C200 C202 1.520(12) . ?
C200 C203 1.548(13) . ?
C201 H20A 0.98 . ?
C201 H20B 0.98 . ?
C201 H20C 0.98 . ?
C202 H20D 0.98 . ?
C202 H20E 0.98 . ?
C202 H20F 0.98 . ?
C203 H20G 0.98 . ?
C203 H20H 0.98 . ?
C203 H20I 0.98 . ?
C204 O28 1.217(9) . ?
C204 O27 1.360(9) . ?
C204 C205 1.493(11) . ?
C205 C208 1.514(12) . ?
C205 C206 1.529(12) . ?
C205 C207 1.529(12) . ?
C206 H20J 0.98 . ?
C206 H20K 0.98 . ?
C206 H20L 0.98 . ?
C207 H20M 0.98 . ?
C207 H20N 0.98 . ?
C207 H20O 0.98 . ?
C208 H20P 0.98 . ?
C208 H20Q 0.98 . ?
C208 H20R 0.98 . ?
C209 O30 1.160(8) . ?
C209 O29 1.339(8) . ?
C209 C211 1.527(10) . ?
C210 C211 1.503(11) . ?
C210 H21A 0.98 . ?
C210 H21B 0.98 . ?
C210 H21C 0.98 . ?
C211 C212 1.476(10) . ?
C211 C213 1.483(11) . ?
C212 H21D 0.98 . ?
C212 H21E 0.98 . ?
C212 H21F 0.98 . ?
C213 H21G 0.98 . ?
C213 H21H 0.98 . ?
C213 H21I 0.98 . ?
C214 O32 1.225(8) . ?
C214 O31 1.321(8) . ?
C214 C215 1.522(10) . ?
C215 C216 1.454(11) . ?
C215 C217 1.482(13) . ?
C215 C218 1.572(12) . ?
C216 H21J 0.98 . ?
C216 H21K 0.98 . ?
C216 H21L 0.98 . ?
C217 H21M 0.98 . ?
C217 H21N 0.98 . ?
C217 H21O 0.98 . ?
C218 H21P 0.98 . ?
C218 H21Q 0.98 . ?
C218 H21R 0.98 . ?
C219 O34 1.171(8) . ?
C219 O33 1.346(7) . ?
C219 C220 1.529(11) . ?
C220 C221 1.510(10) . ?
C220 C223 1.515(11) . ?
C220 C222 1.534(10) . ?
C221 H22A 0.98 . ?
C221 H22B 0.98 . ?
C221 H22C 0.98 . ?
C222 H22D 0.98 . ?
C222 H22E 0.98 . ?
C222 H22F 0.98 . ?
C223 H22G 0.98 . ?
C223 H22H 0.98 . ?
C223 H22I 0.98 . ?
C224 O36 1.216(10) . ?
C224 O35 1.295(11) . ?
C224 C225 1.568(13) . ?
C225 C227 1.504(15) . ?
C225 C226 1.521(16) . ?
C225 C228 1.597(16) . ?
C226 H22J 0.98 . ?
C226 H22K 0.98 . ?
C226 H22L 0.98 . ?
C227 H22M 0.98 . ?
C227 H22N 0.98 . ?
C227 H22O 0.98 . ?
C228 H22P 0.98 . ?
C228 H22Q 0.98 . ?
C228 H22R 0.98 . ?
C229 O38 1.136(12) . ?
C229 O37 1.356(12) . ?
C229 C233 1.468(15) . ?
C234 O40 1.218(11) . ?
C234 O39 1.278(12) . ?
C234 C237 1.521(12) . ?
C235 C237 1.488(13) . ?
C235 H23J 0.98 . ?
C235 H23K 0.98 . ?
C235 H23L 0.98 . ?
C236 C237 1.483(15) . ?
C236 H23M 0.98 . ?
C236 H23N 0.98 . ?
C236 H23O 0.98 . ?
C237 C238 1.579(16) . ?
C238 H23P 0.98 . ?
C238 H23Q 0.98 . ?
C238 H23R 0.98 . ?
C239 O42 1.021(18) . ?
C239 O41 1.483(18) . ?
C239 C240 1.580(17) . ?
C240 C243 1.429(16) . ?
C240 C242 1.462(17) . ?
C240 C241 1.59(2) . ?
C241 H24A 0.98 . ?
C241 H24B 0.98 . ?
C241 H24C 0.98 . ?
C242 H24D 0.98 . ?
C242 H24E 0.98 . ?
C242 H24F 0.98 . ?
C243 H24G 0.98 . ?
C243 H24H 0.98 . ?
C243 H24I 0.98 . ?
C255 O48 1.23(3) . ?
C255 O47 1.42(3) . ?
C255 C256 1.51(2) . ?
C256 C257 1.47(3) . ?
C256 C258 1.563(19) . ?
C256 C259 1.81(3) . ?
C257 H25C 0.98 . ?
C257 H25D 0.98 . ?
C257 H25E 0.98 . ?
C258 H25F 0.98 . ?
C258 H25G 0.98 . ?
C258 H25H 0.98 . ?
C259 H25I 0.98 . ?
C259 H25J 0.98 . ?
C259 H25K 0.98 . ?
C301 C306 1.39(2) . ?
C301 C302 1.42(2) . ?
C301 H301 0.95 . ?
C302 C303 1.325(18) . ?
C302 H302 0.95 . ?
C303 C304 1.322(17) . ?
C303 H303 0.95 . ?
C304 C305 1.389(17) . ?
C304 H304 0.95 . ?
C305 C306 1.266(17) . ?
C305 H305 0.95 . ?
C306 H306 0.95 . ?
C401 C406 1.298(17) . ?
C401 C402 1.455(19) . ?
C401 H401 0.95 . ?
C402 C403 1.402(19) . ?
C402 H402 0.95 . ?
C403 C404 1.182(15) . ?
C403 H403 0.95 . ?
C404 C405 1.448(19) . ?
C404 H404 0.95 . ?
C405 C406 1.282(19) . ?
C405 H405 0.95 . ?
C406 H406 0.95 . ?
C501 C502 1.47(2) . ?
C501 H50A 0.98 . ?
C501 H50B 0.98 . ?
C501 H50C 0.98 . ?
C502 C503 1.64(2) . ?
C502 H50D 0.99 . ?
C502 H50E 0.99 . ?
C503 C504 1.400(19) . ?
C503 H50F 0.99 . ?
C503 H50G 0.99 . ?
C504 C505 1.478(19) . ?
C504 H50H 0.99 . ?
C504 H50I 0.99 . ?
C505 C506 1.49(2) . ?
C505 H50J 0.99 . ?
C505 H50K 0.99 . ?
C506 H50L 0.98 . ?
C506 H50M 0.98 . ?
C506 H50N 0.98 . ?
C601 C602 1.39 . ?
C601 C606 1.39 . ?
C601 H601 0.95 . ?
C602 C603 1.39 . ?
C602 H602 0.95 . ?
C603 C604 1.39 . ?
C603 H603 0.95 . ?
C604 C605 1.39 . ?
C604 H604 0.95 . ?
C605 C606 1.39 . ?
C605 H605 0.95 . ?
C606 H606 0.95 . ?
C701 C702 1.36(2) . ?
C701 C703 1.409(19) 3_566 ?
C701 H701 0.95 . ?
C702 C703 1.36(2) . ?
C702 H702 0.95 . ?
C703 H703 0.95 . ?
C231 C233 1.506(19) . ?
C231 H23A 0.98 . ?
C231 H23B 0.98 . ?
C231 H23C 0.98 . ?
C230 C233 1.68(2) . ?
C230 H23D 0.98 . ?
C230 H23E 0.98 . ?
C230 H23F 0.98 . ?
C232 C233 1.51(2) . ?
C232 H23G 0.98 . ?
C232 H23H 0.98 . ?
C232 H23I 0.98 . ?
